data_4345622
loop_
_publ_author_name
'Gupta, Sandeep K.'
'Langley, Stuart K.'
'Sharma, Kamna'
'Murray, Keith S.'
'Murugavel, Ramaswamy'

_publ_section_title
;
 Pentanuclear Lanthanide Mono-organophosphates: Synthesis, Structure, and
 Magnetism.
;
_journal_issue 7
_journal_name_full 'Inorganic chemistry'
_journal_page_first 3946
_journal_page_last 3960
_journal_paper_doi 10.1021/acs.inorgchem.6b03014
_journal_volume 56
_journal_year 2017
_chemical_formula_moiety 'C79 H138 N2 O42 P6 Sm5, C O, 4(C H4 O)'
_chemical_formula_sum 'C84 H154 N2 O47 P6 Sm5'
_chemical_formula_weight 2881.65
_space_group_crystal_system triclinic
_space_group_IT_number 2
_space_group_name_Hall '-P 1'
_space_group_name_H-M_alt 'P -1'
_symmetry_space_group_name_Hall '-P 1'
_symmetry_space_group_name_H-M 'P -1'
_atom_sites_solution_hydrogens mixed
_audit_creation_method SHELXL-2014/7
_cell_angle_alpha 99.338(3)
_cell_angle_beta 90.6540(10)
_cell_angle_gamma 105.732(4)
_cell_formula_units_Z 2
_cell_length_a 14.157(2)
_cell_length_b 17.015(3)
_cell_length_c 25.380(4)
_cell_measurement_reflns_used 12422
_cell_measurement_temperature 150(2)
_cell_measurement_theta_max 29.1
_cell_measurement_theta_min 1.9
_cell_volume 5796.7(16)
_computing_cell_refinement
;
CrystalClear-SM Expert 2.0 r3 (Rigaku, 2009)
;
_computing_data_collection
;
CrystalClear-SM Expert 2.0 r3 (Rigaku, 2009)
;
_computing_data_reduction
;
CrystalClear-SM Expert 2.0 r3 (Rigaku, 2009)
;
_computing_molecular_graphics 'CrystalStructure 4.0 (Rigaku, 2010)'
_computing_publication_material 'CrystalStructure 4.0'
_computing_structure_refinement 'SHELXL-2014/7 (Sheldrick, 2014)'
_computing_structure_solution 'SHELXS-97 (Sheldrick, 1990)'
_diffrn_ambient_temperature 150(2)
_diffrn_detector_area_resol_mean 28.5714
_diffrn_measured_fraction_theta_full 0.986
_diffrn_measured_fraction_theta_max 0.986
_diffrn_measurement_device_type
;
Rigaku Saturn724+ (2x2 bin mode)
;
_diffrn_measurement_method 'profile data from \w-scans'
_diffrn_radiation_type MoK\a
_diffrn_radiation_wavelength 0.71075
_diffrn_reflns_av_R_equivalents 0.0304
_diffrn_reflns_av_unetI/netI 0.0404
_diffrn_reflns_Laue_measured_fraction_full 0.986
_diffrn_reflns_Laue_measured_fraction_max 0.986
_diffrn_reflns_limit_h_max 16
_diffrn_reflns_limit_h_min -16
_diffrn_reflns_limit_k_max 17
_diffrn_reflns_limit_k_min -20
_diffrn_reflns_limit_l_max 24
_diffrn_reflns_limit_l_min -30
_diffrn_reflns_number 43224
_diffrn_reflns_point_group_measured_fraction_full 0.986
_diffrn_reflns_point_group_measured_fraction_max 0.986
_diffrn_reflns_theta_full 25.000
_diffrn_reflns_theta_max 25.000
_diffrn_reflns_theta_min 1.882
_diffrn_source 'fine-focus sealed tube'
_exptl_absorpt_coefficient_mu 2.660
_exptl_absorpt_correction_T_max 1.000
_exptl_absorpt_correction_T_min 0.823
_exptl_absorpt_correction_type multi-scan
_exptl_absorpt_process_details 'REQAB (Rigaku, 1998)'
_exptl_crystal_colour colourless
_exptl_crystal_density_diffrn 1.651
_exptl_crystal_description block
_exptl_crystal_F_000 2896
_exptl_crystal_size_max 0.120
_exptl_crystal_size_mid 0.100
_exptl_crystal_size_min 0.040
_refine_diff_density_max 2.968
_refine_diff_density_min -1.902
_refine_diff_density_rms 0.128
_refine_ls_extinction_method none
_refine_ls_goodness_of_fit_ref 1.124
_refine_ls_hydrogen_treatment mixed
_refine_ls_matrix_type full
_refine_ls_number_parameters 1344
_refine_ls_number_reflns 20130
_refine_ls_number_restraints 34
_refine_ls_restrained_S_all 1.125
_refine_ls_R_factor_all 0.0440
_refine_ls_R_factor_gt 0.0425
_refine_ls_shift/su_max 0.001
_refine_ls_shift/su_mean 0.000
_refine_ls_structure_factor_coef Fsqd
_refine_ls_weighting_details 'w=1/[\s^2^(Fo^2^)+(0.0224P)^2^+40.2167P] where P=(Fo^2^+2Fc^2^)/3'
_refine_ls_weighting_scheme calc
_refine_ls_wR_factor_gt 0.0956
_refine_ls_wR_factor_ref 0.0968
_reflns_Friedel_coverage 0.000
_reflns_number_gt 19560
_reflns_number_total 20130
_reflns_threshold_expression 'I > 2\s(I)'
_cod_data_source_file ic6b03014_si_002.cif
_cod_data_source_block 2_SKG421
_cod_depositor_comments
;
The following automatic conversions were performed:

'_exptl_absorpt_correction_type' value 'Multi-scan' changed to
'multi-scan' according to
/home/data/users/saulius/crontab/automatic-downloads/current/ACS/lib/dictionaries/cif_core.dic
dictionary named 'cif_core.dic' version 2.4.2 from 2011-04-26.

Automatic conversion script
Id: cif_fix_values 4973 2017-02-22 13:04:09Z antanas 
;
_cod_database_code 4345622
_shelx_shelxl_version_number 2014/7
_shelx_space_group_comment
;
The symmetry employed for this shelxl refinement is uniquely defined
by the following loop, which should always be used as a source of
symmetry information in preference to the above space-group names.
They are only intended as comments.
;
_shelx_estimated_absorpt_t_min 0.741
_shelx_estimated_absorpt_t_max 0.901

loop_
_space_group_symop_operation_xyz
'x, y, z'
'-x, -y, -z'

loop_
_atom_site_label
_atom_site_type_symbol
_atom_site_fract_x
_atom_site_fract_y
_atom_site_fract_z
_atom_site_U_iso_or_equiv
_atom_site_adp_type
_atom_site_occupancy
_atom_site_site_symmetry_order
_atom_site_calc_flag
_atom_site_refinement_flags_posn
_atom_site_refinement_flags_adp
_atom_site_refinement_flags_occupancy
_atom_site_disorder_assembly
_atom_site_disorder_group
Sm3 Sm 0.14901(2) 0.23687(2) 0.25960(2) 0.01457(7) Uani 1 1 d D . . . .
Sm2 Sm 0.38550(2) 0.24089(2) 0.17673(2) 0.01641(7) Uani 1 1 d D . . . .
Sm1 Sm 0.41413(2) 0.29373(2) 0.33358(2) 0.01613(7) Uani 1 1 d D . . . .
Sm4 Sm 0.28937(2) -0.04097(2) 0.26109(2) 0.01623(7) Uani 1 1 d D . . . .
Sm5 Sm 0.37753(2) 0.56942(2) 0.24192(2) 0.02407(8) Uani 1 1 d D . . . .
P5 P 0.18320(10) 0.06982(9) 0.16752(5) 0.0161(3) Uani 1 1 d . . . . .
P4 P 0.22122(11) 0.12864(9) 0.35624(5) 0.0163(3) Uani 1 1 d . . . . .
P6 P 0.50550(10) 0.14117(9) 0.25379(6) 0.0170(3) Uani 1 1 d . . . . .
P2 P 0.27929(11) 0.36870(9) 0.15683(6) 0.0195(3) Uani 1 1 d . . . . .
P3 P 0.23062(11) 0.41674(9) 0.32204(6) 0.0194(3) Uani 1 1 d . . . . .
P1 P 0.52539(11) 0.43283(9) 0.27423(6) 0.0217(3) Uani 1 1 d . . . . .
O17 O 0.1143(3) 0.0091(2) 0.11780(15) 0.0197(8) Uani 1 1 d . . . . .
O19 O 0.1195(3) 0.1193(2) 0.19642(15) 0.0194(8) Uani 1 1 d . . . . .
O20 O 0.2677(3) 0.1246(2) 0.14235(15) 0.0209(8) Uani 1 1 d . . . . .
O18 O 0.2182(3) 0.0168(2) 0.20132(15) 0.0209(8) Uani 1 1 d . . . . .
O13 O 0.1702(3) 0.1018(2) 0.41005(15) 0.0206(8) Uani 1 1 d . . . . .
O16 O 0.2411(3) 0.0523(2) 0.32383(15) 0.0233(9) Uani 1 1 d . . . . .
O14 O 0.1484(3) 0.1618(2) 0.32887(15) 0.0188(8) Uani 1 1 d . . . . .
O15 O 0.3152(3) 0.1963(2) 0.37593(15) 0.0224(9) Uani 1 1 d . . . . .
O21 O 0.6155(3) 0.1271(2) 0.25201(15) 0.0190(8) Uani 1 1 d . . . . .
O24 O 0.4355(3) 0.0589(2) 0.25878(16) 0.0218(8) Uani 1 1 d . . . . .
O22 O 0.4907(3) 0.1702(2) 0.20191(15) 0.0206(8) Uani 1 1 d . . . . .
O23 O 0.5115(3) 0.2080(2) 0.30247(15) 0.0200(8) Uani 1 1 d . . . . .
O5 O 0.1812(3) 0.3434(2) 0.11753(16) 0.0261(9) Uani 1 1 d . . . . .
O8 O 0.3009(3) 0.4598(2) 0.17881(16) 0.0261(9) Uani 1 1 d . . . . .
O7 O 0.3631(3) 0.3454(2) 0.12723(15) 0.0243(9) Uani 1 1 d . . . . .
O6 O 0.2507(3) 0.3113(2) 0.19775(15) 0.0182(8) Uani 1 1 d . . . . .
O9 O 0.2159(3) 0.4501(2) 0.38394(15) 0.0222(9) Uani 1 1 d . . . . .
O11 O 0.2790(3) 0.3467(2) 0.32272(15) 0.0201(8) Uani 1 1 d . . . . .
O10 O 0.1301(3) 0.3762(2) 0.29300(15) 0.0224(9) Uani 1 1 d . . . . .
O12 O 0.2939(3) 0.4899(2) 0.30106(17) 0.0265(9) Uani 1 1 d . . . . .
O1 O 0.6388(3) 0.4403(2) 0.26395(17) 0.0241(9) Uani 1 1 d . . . . .
O4 O 0.4993(3) 0.5034(2) 0.25391(17) 0.0251(9) Uani 1 1 d . . . . .
O2 O 0.4682(3) 0.3470(2) 0.24678(15) 0.0217(8) Uani 1 1 d . . . . .
O3 O 0.5156(3) 0.4327(2) 0.33361(16) 0.0279(9) Uani 1 1 d . . . . .
O26 O 0.2280(3) -0.2036(3) 0.2585(2) 0.0373(11) Uani 1 1 d . . . . .
O27 O 0.1206(3) -0.1344(3) 0.2597(2) 0.0370(11) Uani 1 1 d . . . . .
O28 O 0.0726(4) -0.2693(3) 0.2506(2) 0.0522(15) Uani 1 1 d . . . . .
O29 O 0.3685(5) 0.6271(3) 0.1559(2) 0.0618(18) Uani 1 1 d . . . . .
O30 O 0.4079(4) 0.7226(3) 0.2266(2) 0.0430(12) Uani 1 1 d . . . . .
O31 O 0.3809(5) 0.7558(4) 0.1485(2) 0.0635(18) Uani 1 1 d . . . . .
O25 O 0.3108(3) 0.2072(3) 0.25771(16) 0.0162(8) Uani 1 1 d . . . . .
O32 O 0.0385(3) 0.2659(3) 0.18946(18) 0.0310(10) Uani 1 1 d D . . . .
O34 O 0.4696(3) 0.2193(3) 0.09480(16) 0.0314(10) Uani 1 1 d D . . . .
O35 O 0.5509(4) 0.2967(3) 0.3983(2) 0.0532(15) Uani 1 1 d D . . . .
O36 O 0.3882(4) 0.3724(3) 0.42423(17) 0.0406(12) Uani 1 1 d . . . . .
H36A H 0.3837 0.3530 0.4545 0.061 Uiso 1 1 d R U . . .
H36B H 0.3826 0.4234 0.4301 0.061 Uiso 1 1 d R U . . .
O38 O 0.3162(4) -0.0681(3) 0.35251(18) 0.0417(13) Uani 1 1 d D . . . .
O37 O 0.4251(3) -0.1080(2) 0.26033(17) 0.0242(9) Uani 1 1 d . . . . .
H37A H 0.4782 -0.0768 0.2485 0.036 Uiso 1 1 d R U . . .
H37B H 0.4076 -0.1567 0.2391 0.036 Uiso 1 1 d R U . . .
O39 O 0.2938(4) -0.1142(3) 0.16889(18) 0.0427(13) Uani 1 1 d . . . . .
H39A H 0.2419 -0.1142 0.1493 0.064 Uiso 1 1 d R U . . .
H39B H 0.2936 -0.1659 0.1695 0.064 Uiso 1 1 d R U . . .
O41 O 0.4409(4) 0.6514(3) 0.3290(2) 0.0429(12) Uani 1 1 d D . . . .
O42 O 0.5522(5) 0.6314(4) 0.2121(3) 0.084(2) Uani 1 1 d D . . . .
O40 O 0.2289(3) 0.6141(3) 0.2466(2) 0.0370(11) Uani 1 1 d . . . . .
H40A H 0.2330 0.6523 0.2751 0.055 Uiso 1 1 d R U . . .
H40B H 0.1781 0.5716 0.2486 0.055 Uiso 1 1 d R U . . .
O33 O -0.0247(3) 0.1830(3) 0.27877(18) 0.0307(10) Uani 1 1 d D . . . .
O44 O 0.8148(4) 0.2417(3) 0.2793(2) 0.0509(14) Uani 1 1 d . . . . .
H44 H 0.7560 0.2167 0.2694 0.076 Uiso 1 1 calc R U . . .
O46 O 0.0736(4) 0.4873(4) 0.2439(3) 0.0567(16) Uani 1 1 d . . . . .
H46A H 0.0885 0.4471 0.2536 0.085 Uiso 1 1 calc R U . . .
O43 O 0.5054(5) 0.3075(4) 0.0162(2) 0.0578(16) Uani 1 1 d . . . . .
H43A H 0.5028 0.3569 0.0227 0.087 Uiso 1 1 calc R U . . .
O47 O 0.4661(5) 0.5534(4) 0.3982(2) 0.0695(19) Uani 1 1 d . . . . .
H47 H 0.4816 0.5146 0.3786 0.104 Uiso 1 1 calc R U . . .
N1 N 0.3842(5) 0.7023(4) 0.1757(3) 0.0490(17) Uani 1 1 d . . . . .
N2 N 0.1382(4) -0.2047(3) 0.2561(2) 0.0339(13) Uani 1 1 d . . . . .
C49 C 0.0985(4) -0.0761(3) 0.1058(2) 0.0216(12) Uani 1 1 d . . . . .
C54 C 0.0234(4) -0.1273(4) 0.1300(2) 0.0245(13) Uani 1 1 d . . . . .
C53 C 0.0053(6) -0.2122(4) 0.1145(3) 0.0386(17) Uani 1 1 d . . . . .
H53 H -0.0447 -0.2484 0.1307 0.046 Uiso 1 1 calc R U . . .
C52 C 0.0584(7) -0.2450(4) 0.0762(3) 0.049(2) Uani 1 1 d . . . . .
H52 H 0.0452 -0.3034 0.0664 0.059 Uiso 1 1 calc R U . . .
C51 C 0.1305(6) -0.1935(4) 0.0519(3) 0.0434(18) Uani 1 1 d . . . . .
H51 H 0.1659 -0.2169 0.0251 0.052 Uiso 1 1 calc R U . . .
C50 C 0.1527(5) -0.1072(4) 0.0662(2) 0.0308(14) Uani 1 1 d . . . . .
C58 C -0.0380(5) -0.0893(4) 0.1708(2) 0.0254(13) Uani 1 1 d . . . . .
H58 H 0.0087 -0.0454 0.1971 0.030 Uiso 1 1 calc R U . . .
C59 C -0.1022(5) -0.0470(4) 0.1428(3) 0.0360(16) Uani 1 1 d . . . . .
H59A H -0.0606 -0.0066 0.1233 0.054 Uiso 1 1 calc R U . . .
H59B H -0.1366 -0.0186 0.1696 0.054 Uiso 1 1 calc R U . . .
H59C H -0.1505 -0.0888 0.1176 0.054 Uiso 1 1 calc R U . . .
C60 C -0.1019(5) -0.1506(5) 0.2022(3) 0.0399(17) Uani 1 1 d . . . . .
H60A H -0.1560 -0.1886 0.1785 0.060 Uiso 1 1 calc R U . . .
H60B H -0.1286 -0.1204 0.2318 0.060 Uiso 1 1 calc R U . . .
H60C H -0.0621 -0.1823 0.2164 0.060 Uiso 1 1 calc R U . . .
C55 C 0.2261(5) -0.0508(5) 0.0359(3) 0.0385(17) Uani 1 1 d . . . . .
H55 H 0.2432 0.0065 0.0572 0.046 Uiso 1 1 calc R U . . .
C56 C 0.3211(6) -0.0754(6) 0.0271(4) 0.065(3) Uani 1 1 d . . . . .
H56A H 0.3553 -0.0705 0.0618 0.098 Uiso 1 1 calc R U . . .
H56B H 0.3632 -0.0388 0.0056 0.098 Uiso 1 1 calc R U . . .
H56C H 0.3059 -0.1329 0.0084 0.098 Uiso 1 1 calc R U . . .
C57 C 0.1767(7) -0.0489(5) -0.0176(3) 0.053(2) Uani 1 1 d . . . . .
H57A H 0.1554 -0.1051 -0.0384 0.080 Uiso 1 1 calc R U . . .
H57B H 0.2234 -0.0128 -0.0376 0.080 Uiso 1 1 calc R U . . .
H57C H 0.1194 -0.0275 -0.0111 0.080 Uiso 1 1 calc R U . . .
C37 C 0.1733(4) 0.0298(3) 0.4292(2) 0.0186(11) Uani 1 1 d . . . . .
C42 C 0.0937(5) -0.0405(4) 0.4149(2) 0.0247(13) Uani 1 1 d . . . . .
C41 C 0.0965(5) -0.1111(4) 0.4354(3) 0.0314(15) Uani 1 1 d . . . . .
H41A H 0.0442 -0.1603 0.4260 0.038 Uiso 1 1 calc R U . . .
C40 C 0.1736(6) -0.1108(4) 0.4690(3) 0.0374(17) Uani 1 1 d . . . . .
H40 H 0.1742 -0.1598 0.4822 0.045 Uiso 1 1 calc R U . . .
C39 C 0.2494(5) -0.0406(4) 0.4836(3) 0.0335(15) Uani 1 1 d . . . . .
H39 H 0.3019 -0.0414 0.5070 0.040 Uiso 1 1 calc R U . . .
C38 C 0.2512(5) 0.0332(4) 0.4644(2) 0.0266(13) Uani 1 1 d . . . . .
C46 C 0.0055(5) -0.0368(4) 0.3822(3) 0.0323(15) Uani 1 1 d . . . . .
H46 H 0.0291 -0.0006 0.3550 0.039 Uiso 1 1 calc R U . . .
C48 C -0.0555(6) -0.1217(5) 0.3533(3) 0.054(2) Uani 1 1 d . . . . .
H48A H -0.0122 -0.1510 0.3339 0.081 Uiso 1 1 calc R U . . .
H48B H -0.1039 -0.1145 0.3279 0.081 Uiso 1 1 calc R U . . .
H48C H -0.0897 -0.1540 0.3795 0.081 Uiso 1 1 calc R U . . .
C47 C -0.0601(6) 0.0026(5) 0.4197(3) 0.050(2) Uani 1 1 d . . . . .
H47A H -0.0871 -0.0340 0.4452 0.075 Uiso 1 1 calc R U . . .
H47B H -0.1142 0.0104 0.3985 0.075 Uiso 1 1 calc R U . . .
H47C H -0.0211 0.0563 0.4391 0.075 Uiso 1 1 calc R U . . .
C43 C 0.3303(5) 0.1130(4) 0.4837(3) 0.0350(16) Uani 1 1 d . . . . .
H43 H 0.3501 0.1411 0.4523 0.042 Uiso 1 1 calc R U . . .
C44 C 0.4229(5) 0.1008(5) 0.5096(3) 0.0448(19) Uani 1 1 d . . . . .
H44A H 0.4076 0.0824 0.5439 0.067 Uiso 1 1 calc R U . . .
H44B H 0.4748 0.1534 0.5154 0.067 Uiso 1 1 calc R U . . .
H44C H 0.4453 0.0589 0.4858 0.067 Uiso 1 1 calc R U . . .
C45 C 0.2883(6) 0.1700(5) 0.5240(3) 0.054(2) Uani 1 1 d . . . . .
H45A H 0.2281 0.1768 0.5082 0.081 Uiso 1 1 calc R U . . .
H45B H 0.3367 0.2243 0.5333 0.081 Uiso 1 1 calc R U . . .
H45C H 0.2731 0.1456 0.5564 0.081 Uiso 1 1 calc R U . . .
C61 C 0.6343(4) 0.0539(4) 0.2608(2) 0.0237(13) Uani 1 1 d . . . . .
C62 C 0.6562(4) 0.0465(4) 0.3133(3) 0.0287(14) Uani 1 1 d . . . . .
C63 C 0.6794(5) -0.0260(4) 0.3201(3) 0.0354(16) Uani 1 1 d . . . . .
H63 H 0.6929 -0.0341 0.3553 0.043 Uiso 1 1 calc R U . . .
C64 C 0.6832(5) -0.0860(4) 0.2774(3) 0.0390(17) Uani 1 1 d . . . . .
H64 H 0.7011 -0.1339 0.2833 0.047 Uiso 1 1 calc R U . . .
C65 C 0.6608(5) -0.0766(4) 0.2254(3) 0.0345(16) Uani 1 1 d . . . . .
H65 H 0.6626 -0.1185 0.1960 0.041 Uiso 1 1 calc R U . . .
C66 C 0.6357(4) -0.0054(4) 0.2166(3) 0.0249(13) Uani 1 1 d . . . . .
C67 C 0.6548(5) 0.1133(5) 0.3607(3) 0.0358(16) Uani 1 1 d . . . . .
H67 H 0.6471 0.1624 0.3459 0.043 Uiso 1 1 calc R U . . .
C69 C 0.5648(6) 0.0848(5) 0.3936(3) 0.051(2) Uani 1 1 d . . . . .
H69A H 0.5045 0.0753 0.3713 0.077 Uiso 1 1 calc R U . . .
H69B H 0.5666 0.1278 0.4247 0.077 Uiso 1 1 calc R U . . .
H69C H 0.5663 0.0333 0.4057 0.077 Uiso 1 1 calc R U . . .
C68 C 0.7504(6) 0.1417(6) 0.3951(3) 0.049(2) Uani 1 1 d . . . . .
H68A H 0.7600 0.0953 0.4108 0.073 Uiso 1 1 calc R U . . .
H68B H 0.7474 0.1870 0.4238 0.073 Uiso 1 1 calc R U . . .
H68C H 0.8054 0.1611 0.3730 0.073 Uiso 1 1 calc R U . . .
C70 C 0.6127(5) 0.0096(4) 0.1609(3) 0.0298(14) Uani 1 1 d . . . . .
H70 H 0.5544 0.0323 0.1632 0.036 Uiso 1 1 calc R U . . .
C72 C 0.5849(6) -0.0698(5) 0.1184(3) 0.051(2) Uani 1 1 d . . . . .
H72A H 0.6429 -0.0900 0.1116 0.076 Uiso 1 1 calc R U . . .
H72B H 0.5606 -0.0576 0.0852 0.076 Uiso 1 1 calc R U . . .
H72C H 0.5334 -0.1123 0.1314 0.076 Uiso 1 1 calc R U . . .
C71 C 0.6964(5) 0.0745(4) 0.1429(3) 0.0351(15) Uani 1 1 d . . . . .
H71A H 0.7111 0.1257 0.1693 0.053 Uiso 1 1 calc R U . . .
H71B H 0.6775 0.0857 0.1082 0.053 Uiso 1 1 calc R U . . .
H71C H 0.7549 0.0540 0.1395 0.053 Uiso 1 1 calc R U . . .
C13 C 0.1840(6) 0.3626(4) 0.0650(3) 0.0404(18) Uani 1 1 d . . . . .
C14 C 0.2028(7) 0.3025(6) 0.0243(3) 0.059(2) Uani 1 1 d . . . . .
C15 C 0.2112(11) 0.3219(8) -0.0260(4) 0.097(4) Uani 1 1 d . . . . .
H15 H 0.2274 0.2849 -0.0544 0.116 Uiso 1 1 calc R U . . .
C16 C 0.1966(12) 0.3939(8) -0.0352(4) 0.108(5) Uani 1 1 d . . . . .
H16 H 0.2029 0.4060 -0.0705 0.130 Uiso 1 1 calc R U . . .
C17 C 0.1733(10) 0.4502(6) 0.0035(5) 0.095(4) Uani 1 1 d . . . . .
H17 H 0.1627 0.4994 -0.0053 0.114 Uiso 1 1 calc R U . . .
C19 C 0.2058(9) 0.2175(7) 0.0342(5) 0.0857(15) Uani 1 1 d . . . . .
H19 H 0.2306 0.2239 0.0722 0.103 Uiso 1 1 calc R U . . .
C21 C 0.1011(9) 0.1608(7) 0.0286(5) 0.0857(15) Uani 1 1 d . . . . .
H21A H 0.0598 0.1862 0.0526 0.129 Uiso 1 1 calc R U . . .
H21B H 0.1012 0.1072 0.0380 0.129 Uiso 1 1 calc R U . . .
H21C H 0.0750 0.1525 -0.0085 0.129 Uiso 1 1 calc R U . . .
C20 C 0.2722(9) 0.1781(7) -0.0010(4) 0.0857(15) Uani 1 1 d . . . . .
H20A H 0.2524 0.1743 -0.0387 0.129 Uiso 1 1 calc R U . . .
H20B H 0.2666 0.1225 0.0066 0.129 Uiso 1 1 calc R U . . .
H20C H 0.3404 0.2122 0.0062 0.129 Uiso 1 1 calc R U . . .
C25 C 0.1235(5) 0.4569(4) 0.4023(2) 0.0254(13) Uani 1 1 d . . . . .
C26 C 0.0634(5) 0.3905(4) 0.4229(2) 0.0271(14) Uani 1 1 d . . . . .
C27 C -0.0273(5) 0.3982(5) 0.4400(3) 0.0380(16) Uani 1 1 d . . . . .
H27 H -0.0709 0.3538 0.4534 0.046 Uiso 1 1 calc R U . . .
C28 C -0.0547(6) 0.4701(5) 0.4377(3) 0.0438(19) Uani 1 1 d . . . . .
H28 H -0.1172 0.4742 0.4490 0.053 Uiso 1 1 calc R U . . .
C29 C 0.0077(6) 0.5347(5) 0.4194(3) 0.0392(17) Uani 1 1 d . . . . .
H29 H -0.0121 0.5836 0.4187 0.047 Uiso 1 1 calc R U . . .
C30 C 0.1003(5) 0.5316(4) 0.4014(2) 0.0314(15) Uani 1 1 d . . . . .
C31 C 0.1004(5) 0.3170(4) 0.4306(3) 0.0351(16) Uani 1 1 d . . . . .
H31 H 0.1446 0.3081 0.4011 0.042 Uiso 1 1 calc R U . . .
C32 C 0.1625(8) 0.3396(6) 0.4833(3) 0.063(3) Uani 1 1 d . . . . .
H32A H 0.2111 0.3934 0.4845 0.095 Uiso 1 1 calc R U . . .
H32B H 0.1964 0.2971 0.4859 0.095 Uiso 1 1 calc R U . . .
H32C H 0.1199 0.3429 0.5132 0.095 Uiso 1 1 calc R U . . .
C33 C 0.0198(7) 0.2374(5) 0.4281(4) 0.071(3) Uani 1 1 d . . . . .
H33A H -0.0174 0.2405 0.4604 0.106 Uiso 1 1 calc R U . . .
H33B H 0.0487 0.1909 0.4259 0.106 Uiso 1 1 calc R U . . .
H33C H -0.0244 0.2292 0.3965 0.106 Uiso 1 1 calc R U . . .
C34 C 0.1740(6) 0.6059(4) 0.3854(3) 0.0409(18) Uani 1 1 d . . . . .
H34A H 0.2077 0.5854 0.3539 0.049 Uiso 1 1 calc R U . . .
C35 C 0.2508(7) 0.6453(5) 0.4309(4) 0.056(2) Uani 1 1 d . . . . .
H35A H 0.2198 0.6677 0.4620 0.084 Uiso 1 1 calc R U . . .
H35B H 0.3017 0.6902 0.4197 0.084 Uiso 1 1 calc R U . . .
H35C H 0.2806 0.6035 0.4405 0.084 Uiso 1 1 calc R U . . .
C36 C 0.1279(7) 0.6706(5) 0.3698(3) 0.055(2) Uani 1 1 d . . . . .
H36C H 0.0711 0.6433 0.3447 0.082 Uiso 1 1 calc R U . . .
H36D H 0.1764 0.7103 0.3529 0.082 Uiso 1 1 calc R U . . .
H36E H 0.1065 0.7000 0.4019 0.082 Uiso 1 1 calc R U . . .
C1 C 0.7074(4) 0.4989(4) 0.2399(3) 0.0258(13) Uani 1 1 d . . . . .
C6 C 0.7498(5) 0.5760(4) 0.2708(3) 0.0358(16) Uani 1 1 d . . . . .
C5 C 0.8222(5) 0.6303(4) 0.2466(3) 0.0450(19) Uani 1 1 d . . . . .
H5 H 0.8543 0.6837 0.2662 0.054 Uiso 1 1 calc R U . . .
C4 C 0.8475(6) 0.6089(5) 0.1962(4) 0.050(2) Uani 1 1 d . . . . .
H4 H 0.8963 0.6473 0.1808 0.059 Uiso 1 1 calc R U . . .
C3 C 0.8028(5) 0.5313(5) 0.1670(3) 0.0432(18) Uani 1 1 d . . . . .
H3 H 0.8219 0.5171 0.1318 0.052 Uiso 1 1 calc R U . . .
C2 C 0.7302(5) 0.4733(4) 0.1881(3) 0.0340(15) Uani 1 1 d . . . . .
C7 C 0.6825(5) 0.3871(5) 0.1573(3) 0.0385(16) Uani 1 1 d . . . . .
H7 H 0.6097 0.3766 0.1592 0.046 Uiso 1 1 calc R U . . .
C8 C 0.7047(7) 0.3775(6) 0.0985(3) 0.062(2) Uani 1 1 d . . . . .
H8A H 0.6878 0.4211 0.0826 0.093 Uiso 1 1 calc R U . . .
H8B H 0.6658 0.3231 0.0798 0.093 Uiso 1 1 calc R U . . .
H8C H 0.7748 0.3821 0.0951 0.093 Uiso 1 1 calc R U . . .
C9 C 0.7124(6) 0.3213(5) 0.1822(3) 0.049(2) Uani 1 1 d . . . . .
H9A H 0.7838 0.3310 0.1818 0.074 Uiso 1 1 calc R U . . .
H9B H 0.6798 0.2663 0.1617 0.074 Uiso 1 1 calc R U . . .
H9C H 0.6928 0.3241 0.2192 0.074 Uiso 1 1 calc R U . . .
C10 C 0.7257(5) 0.5966(5) 0.3285(3) 0.0458(19) Uani 1 1 d D . . . .
C11B C 0.7672(9) 0.6838(7) 0.3542(6) 0.074(4) Uani 0.801(15) 1 d . . P A 1
H11A H 0.7477 0.6910 0.3912 0.112 Uiso 0.801(15) 1 calc R U P A 1
H11B H 0.8391 0.6985 0.3540 0.112 Uiso 0.801(15) 1 calc R U P A 1
H11C H 0.7424 0.7199 0.3346 0.112 Uiso 0.801(15) 1 calc R U P A 1
C12B C 0.7686(9) 0.5400(8) 0.3620(4) 0.054(3) Uani 0.758(15) 1 d . . P A 1
H12A H 0.7422 0.4816 0.3458 0.082 Uiso 0.758(15) 1 calc R U P A 1
H12B H 0.8404 0.5558 0.3617 0.082 Uiso 0.758(15) 1 calc R U P A 1
H12C H 0.7491 0.5483 0.3990 0.082 Uiso 0.758(15) 1 calc R U P A 1
C74 C -0.0433(5) 0.2078(5) 0.1584(3) 0.0414(18) Uani 1 1 d D . . . .
H74A H -0.0585 0.2304 0.1272 0.062 Uiso 1 1 calc R U . . .
H74B H -0.1006 0.1977 0.1802 0.062 Uiso 1 1 calc R U . . .
H74C H -0.0270 0.1556 0.1464 0.062 Uiso 1 1 calc R U . . .
C73 C -0.0675(5) 0.0974(4) 0.2832(3) 0.0351(15) Uani 1 1 d D . . . .
H73A H -0.1327 0.0776 0.2645 0.053 Uiso 1 1 calc R U . . .
H73B H -0.0737 0.0924 0.3210 0.053 Uiso 1 1 calc R U . . .
H73C H -0.0253 0.0641 0.2671 0.053 Uiso 1 1 calc R U . . .
C75 C 0.4917(7) 0.1434(5) 0.0733(3) 0.056(2) Uani 1 1 d D . . . .
H75A H 0.4611 0.1231 0.0370 0.084 Uiso 1 1 calc R U . . .
H75B H 0.4659 0.1020 0.0960 0.084 Uiso 1 1 calc R U . . .
H75C H 0.5631 0.1533 0.0721 0.084 Uiso 1 1 calc R U . . .
C77 C 0.3598(7) -0.1230(6) 0.3746(3) 0.059(2) Uani 1 1 d D . . . .
H77A H 0.3795 -0.1597 0.3455 0.089 Uiso 1 1 calc R U . . .
H77B H 0.3120 -0.1563 0.3955 0.089 Uiso 1 1 calc R U . . .
H77C H 0.4177 -0.0907 0.3978 0.089 Uiso 1 1 calc R U . . .
C78 C 0.5083(9) 0.7302(6) 0.3431(5) 0.089(4) Uani 1 1 d D . . . .
H78A H 0.5174 0.7449 0.3821 0.133 Uiso 1 1 calc R U . . .
H78B H 0.5714 0.7292 0.3279 0.133 Uiso 1 1 calc R U . . .
H78C H 0.4830 0.7713 0.3289 0.133 Uiso 1 1 calc R U . . .
C79 C 0.6085(9) 0.6833(8) 0.1806(6) 0.106(5) Uani 1 1 d D . . . .
H79A H 0.6256 0.6498 0.1489 0.159 Uiso 1 1 calc R U . . .
H79B H 0.6688 0.7176 0.2011 0.159 Uiso 1 1 calc R U . . .
H79C H 0.5710 0.7190 0.1694 0.159 Uiso 1 1 calc R U . . .
C81 C 0.8185(8) 0.3142(5) 0.3173(3) 0.067(3) Uani 1 1 d . . . . .
H81A H 0.7815 0.3474 0.3025 0.100 Uiso 1 1 calc R U . . .
H81B H 0.8871 0.3471 0.3254 0.100 Uiso 1 1 calc R U . . .
H81C H 0.7896 0.2981 0.3502 0.100 Uiso 1 1 calc R U . . .
C84 C 0.5321(9) 0.5831(7) 0.4433(4) 0.081(3) Uani 1 1 d . . . . .
H84A H 0.5986 0.6053 0.4319 0.122 Uiso 1 1 calc R U . . .
H84B H 0.5312 0.5377 0.4628 0.122 Uiso 1 1 calc R U . . .
H84C H 0.5127 0.6271 0.4667 0.122 Uiso 1 1 calc R U . . .
C83 C -0.0221(6) 0.4874(7) 0.2593(4) 0.072(3) Uani 1 1 d . . . . .
H83A H -0.0693 0.4357 0.2422 0.107 Uiso 1 1 calc R U . . .
H83B H -0.0393 0.5346 0.2482 0.107 Uiso 1 1 calc R U . . .
H83C H -0.0239 0.4921 0.2983 0.107 Uiso 1 1 calc R U . . .
C80 C 0.5551(10) 0.2955(7) -0.0305(4) 0.089(4) Uani 1 1 d . . . . .
H80A H 0.5421 0.3308 -0.0550 0.133 Uiso 1 1 calc R U . . .
H80B H 0.5321 0.2372 -0.0477 0.133 Uiso 1 1 calc R U . . .
H80C H 0.6259 0.3100 -0.0214 0.133 Uiso 1 1 calc R U . . .
C11A C 0.699(3) 0.6815(16) 0.3305(14) 0.0351(15) Uani 0.199(15) 1 d D . P A 2
H11D H 0.6410 0.6729 0.3062 0.053 Uiso 0.199(15) 1 calc R U P A 2
H11E H 0.6837 0.7013 0.3671 0.053 Uiso 0.199(15) 1 calc R U P A 2
H11F H 0.7543 0.7227 0.3195 0.053 Uiso 0.199(15) 1 calc R U P A 2
C12A C 0.806(3) 0.618(2) 0.3640(13) 0.051(2) Uani 0.242(15) 1 d . . P A 2
H12D H 0.7861 0.6309 0.4004 0.076 Uiso 0.242(15) 1 calc R U P A 2
H12E H 0.8363 0.5723 0.3614 0.076 Uiso 0.242(15) 1 calc R U P A 2
H12F H 0.8546 0.6673 0.3554 0.076 Uiso 0.242(15) 1 calc R U P A 2
C76 C 0.6253(8) 0.3565(8) 0.4309(5) 0.111(5) Uani 1 1 d D . . . .
H76A H 0.6805 0.3774 0.4093 0.167 Uiso 1 1 calc R U . . .
H76B H 0.6476 0.3316 0.4592 0.167 Uiso 1 1 calc R U . . .
H76C H 0.5998 0.4024 0.4471 0.167 Uiso 1 1 calc R U . . .
O45 O 0.4875(8) 0.4488(6) 0.0717(4) 0.118(3) Uani 1 1 d . U . . .
C82A C 0.452(2) 0.5073(10) 0.0628(10) 0.105(7) Uani 0.614(19) 1 d . U P B 1
C18 C 0.1648(7) 0.4353(5) 0.0571(3) 0.058(3) Uani 1 1 d . . . . .
C24 C 0.1526(9) 0.5773(6) 0.0919(5) 0.0857(15) Uani 1 1 d . . . . .
H24A H 0.2240 0.6018 0.0938 0.129 Uiso 1 1 calc R U . . .
H24B H 0.1233 0.6088 0.1196 0.129 Uiso 1 1 calc R U . . .
H24C H 0.1251 0.5789 0.0566 0.129 Uiso 1 1 calc R U . . .
C23 C 0.0202(9) 0.4472(7) 0.1046(5) 0.0857(15) Uani 1 1 d . . . . .
H23A H -0.0127 0.4318 0.0688 0.129 Uiso 1 1 calc R U . . .
H23B H -0.0085 0.4867 0.1267 0.129 Uiso 1 1 calc R U . . .
H23C H 0.0114 0.3976 0.1210 0.129 Uiso 1 1 calc R U . . .
C22 C 0.1301(9) 0.4873(7) 0.1006(5) 0.0857(15) Uani 1 1 d . . . . .
H22 H 0.1652 0.4866 0.1348 0.103 Uiso 1 1 calc R U . . .
C82B C 0.530(3) 0.5141(18) 0.0968(16) 0.105(7) Uani 0.386(19) 1 d . . P B 2
H35 H 0.567(5) 0.250(2) 0.394(3) 0.157 Uiso 1 1 d D U . . .
H32 H 0.057(4) 0.309(3) 0.174(3) 0.157 Uiso 1 1 d D U . . .
H34 H 0.477(8) 0.251(4) 0.070(2) 0.157 Uiso 1 1 d D U . . .
H38 H 0.294(9) -0.038(6) 0.3781(9) 0.157 Uiso 1 1 d D U . . .
H41 H 0.433(7) 0.627(3) 0.3570(10) 0.157 Uiso 1 1 d D U . . .
H42 H 0.584(3) 0.595(4) 0.218(4) 0.157 Uiso 1 1 d D U . . .
H33 H -0.0713(19) 0.207(3) 0.277(5) 0.157 Uiso 1 1 d D U . . .
H25 H 0.305(8) 0.170(6) 0.258(4) 0.08(4) Uiso 1 1 d . . . . .

loop_
_atom_site_aniso_label
_atom_site_aniso_U_11
_atom_site_aniso_U_22
_atom_site_aniso_U_33
_atom_site_aniso_U_23
_atom_site_aniso_U_13
_atom_site_aniso_U_12
Sm3 0.01310(14) 0.01326(14) 0.01744(14) 0.00286(10) 0.00128(10) 0.00367(11)
Sm2 0.01359(14) 0.01995(15) 0.01593(14) 0.00540(11) 0.00155(10) 0.00366(11)
Sm1 0.01535(14) 0.01499(14) 0.01738(14) 0.00378(11) -0.00071(11) 0.00257(11)
Sm4 0.01465(14) 0.01414(14) 0.02060(15) 0.00359(11) 0.00241(11) 0.00478(11)
Sm5 0.02399(17) 0.01324(14) 0.03490(18) 0.00463(12) -0.00177(13) 0.00488(12)
P5 0.0152(7) 0.0156(7) 0.0163(7) 0.0010(5) -0.0002(5) 0.0033(6)
P4 0.0178(7) 0.0159(7) 0.0166(7) 0.0053(5) 0.0045(5) 0.0053(6)
P6 0.0124(7) 0.0188(7) 0.0203(7) 0.0051(6) 0.0018(5) 0.0044(6)
P2 0.0199(8) 0.0190(7) 0.0189(7) 0.0062(6) -0.0018(6) 0.0025(6)
P3 0.0223(8) 0.0142(7) 0.0221(7) 0.0014(6) -0.0005(6) 0.0070(6)
P1 0.0181(8) 0.0186(7) 0.0266(8) 0.0066(6) -0.0016(6) 0.0005(6)
O17 0.021(2) 0.018(2) 0.019(2) 0.0004(15) -0.0032(16) 0.0040(16)
O19 0.015(2) 0.021(2) 0.021(2) -0.0036(16) -0.0006(15) 0.0063(16)
O20 0.020(2) 0.020(2) 0.019(2) 0.0007(16) 0.0033(16) 0.0007(17)
O18 0.018(2) 0.024(2) 0.022(2) 0.0034(16) -0.0019(16) 0.0097(17)
O13 0.026(2) 0.019(2) 0.019(2) 0.0075(16) 0.0095(16) 0.0076(17)
O16 0.029(2) 0.023(2) 0.022(2) 0.0055(17) 0.0079(17) 0.0118(18)
O14 0.016(2) 0.019(2) 0.023(2) 0.0071(16) 0.0037(16) 0.0053(16)
O15 0.022(2) 0.023(2) 0.020(2) 0.0091(16) 0.0001(16) 0.0004(17)
O21 0.0118(19) 0.021(2) 0.026(2) 0.0091(16) 0.0039(15) 0.0049(16)
O24 0.015(2) 0.021(2) 0.029(2) 0.0054(17) 0.0045(16) 0.0033(17)
O22 0.017(2) 0.027(2) 0.020(2) 0.0044(16) 0.0026(16) 0.0111(17)
O23 0.016(2) 0.021(2) 0.023(2) 0.0018(16) 0.0005(16) 0.0050(16)
O5 0.026(2) 0.025(2) 0.026(2) 0.0100(18) -0.0074(18) 0.0028(18)
O8 0.030(2) 0.019(2) 0.030(2) 0.0074(17) -0.0043(18) 0.0057(18)
O7 0.026(2) 0.026(2) 0.021(2) 0.0069(17) 0.0045(17) 0.0051(18)
O6 0.015(2) 0.0179(19) 0.023(2) 0.0090(16) 0.0011(15) 0.0038(16)
O9 0.024(2) 0.020(2) 0.023(2) 0.0009(16) -0.0012(17) 0.0081(17)
O11 0.021(2) 0.0151(19) 0.025(2) 0.0040(16) -0.0004(16) 0.0072(16)
O10 0.022(2) 0.020(2) 0.025(2) 0.0008(16) -0.0017(17) 0.0081(17)
O12 0.032(2) 0.015(2) 0.032(2) 0.0037(17) 0.0026(19) 0.0065(18)
O1 0.014(2) 0.023(2) 0.036(2) 0.0160(18) 0.0038(17) 0.0006(17)
O4 0.019(2) 0.020(2) 0.036(2) 0.0095(18) 0.0013(18) 0.0019(17)
O2 0.019(2) 0.021(2) 0.023(2) 0.0076(16) 0.0015(16) -0.0008(17)
O3 0.031(2) 0.020(2) 0.027(2) 0.0030(17) -0.0031(18) -0.0002(19)
O26 0.028(3) 0.026(2) 0.061(3) 0.012(2) 0.004(2) 0.010(2)
O27 0.023(2) 0.022(2) 0.066(3) 0.014(2) 0.002(2) 0.0039(19)
O28 0.034(3) 0.025(3) 0.092(4) 0.018(3) -0.010(3) -0.006(2)
O29 0.111(6) 0.026(3) 0.047(3) 0.003(2) 0.013(3) 0.017(3)
O30 0.051(3) 0.028(3) 0.049(3) 0.006(2) 0.012(2) 0.010(2)
O31 0.102(5) 0.053(4) 0.056(4) 0.032(3) 0.029(3) 0.043(4)
O25 0.013(2) 0.015(2) 0.018(2) -0.0002(16) -0.0005(15) 0.0014(16)
O32 0.025(2) 0.031(2) 0.037(3) 0.014(2) -0.0106(19) 0.0021(19)
O34 0.038(3) 0.037(3) 0.024(2) 0.0094(19) 0.0123(19) 0.014(2)
O35 0.060(4) 0.049(3) 0.051(3) -0.009(3) -0.031(3) 0.027(3)
O36 0.055(3) 0.042(3) 0.023(2) -0.001(2) 0.004(2) 0.015(3)
O38 0.057(3) 0.056(3) 0.032(3) 0.018(2) 0.010(2) 0.041(3)
O37 0.018(2) 0.017(2) 0.039(2) 0.0065(18) 0.0068(18) 0.0058(17)
O39 0.065(4) 0.045(3) 0.029(2) -0.003(2) -0.007(2) 0.039(3)
O41 0.051(3) 0.027(2) 0.043(3) 0.000(2) -0.008(2) 0.002(2)
O42 0.071(5) 0.071(5) 0.143(7) 0.073(5) 0.058(5) 0.042(4)
O40 0.030(3) 0.032(3) 0.055(3) 0.012(2) 0.008(2) 0.014(2)
O33 0.022(2) 0.035(3) 0.039(3) 0.014(2) 0.0078(19) 0.009(2)
O44 0.036(3) 0.048(3) 0.067(4) 0.004(3) -0.003(3) 0.012(3)
O46 0.030(3) 0.055(4) 0.096(5) 0.044(3) -0.004(3) 0.011(3)
O43 0.073(4) 0.062(4) 0.035(3) 0.019(3) 0.012(3) 0.007(3)
O47 0.093(5) 0.063(4) 0.053(4) -0.020(3) -0.018(3) 0.041(4)
N1 0.071(5) 0.046(4) 0.042(4) 0.020(3) 0.020(3) 0.029(4)
N2 0.022(3) 0.027(3) 0.051(4) 0.013(3) -0.002(2) 0.001(2)
C49 0.027(3) 0.016(3) 0.021(3) 0.001(2) -0.004(2) 0.006(2)
C54 0.022(3) 0.020(3) 0.028(3) 0.002(2) -0.008(2) 0.002(2)
C53 0.053(5) 0.018(3) 0.042(4) 0.004(3) 0.005(3) 0.006(3)
C52 0.070(6) 0.020(3) 0.058(5) -0.001(3) 0.006(4) 0.017(4)
C51 0.060(5) 0.032(4) 0.039(4) -0.007(3) 0.014(4) 0.019(4)
C50 0.035(4) 0.030(3) 0.026(3) -0.002(3) 0.004(3) 0.010(3)
C58 0.024(3) 0.026(3) 0.026(3) 0.002(2) -0.001(2) 0.008(3)
C59 0.026(4) 0.043(4) 0.043(4) 0.006(3) 0.002(3) 0.016(3)
C60 0.026(4) 0.050(4) 0.045(4) 0.017(3) 0.006(3) 0.008(3)
C55 0.040(4) 0.040(4) 0.029(4) -0.004(3) 0.013(3) 0.005(3)
C56 0.042(5) 0.081(7) 0.075(6) 0.011(5) 0.028(5) 0.022(5)
C57 0.066(6) 0.057(5) 0.037(4) 0.008(4) 0.011(4) 0.017(4)
C37 0.022(3) 0.016(3) 0.018(3) 0.006(2) 0.010(2) 0.005(2)
C42 0.029(3) 0.025(3) 0.020(3) 0.009(2) 0.008(2) 0.006(3)
C41 0.038(4) 0.023(3) 0.031(3) 0.009(3) 0.007(3) 0.002(3)
C40 0.056(5) 0.025(3) 0.036(4) 0.018(3) 0.011(3) 0.012(3)
C39 0.042(4) 0.039(4) 0.028(3) 0.016(3) 0.002(3) 0.018(3)
C38 0.024(3) 0.033(3) 0.024(3) 0.009(3) 0.007(2) 0.007(3)
C46 0.025(3) 0.032(4) 0.036(4) 0.017(3) 0.002(3) -0.004(3)
C48 0.036(4) 0.062(5) 0.050(5) -0.004(4) -0.005(4) -0.001(4)
C47 0.040(5) 0.045(5) 0.066(5) 0.007(4) 0.000(4) 0.017(4)
C43 0.036(4) 0.039(4) 0.025(3) 0.013(3) -0.008(3) -0.003(3)
C44 0.030(4) 0.064(5) 0.036(4) 0.013(4) 0.001(3) 0.003(4)
C45 0.050(5) 0.028(4) 0.069(6) -0.011(4) -0.019(4) 0.001(4)
C61 0.010(3) 0.029(3) 0.037(3) 0.013(3) 0.006(2) 0.008(2)
C62 0.015(3) 0.038(4) 0.039(4) 0.022(3) 0.009(3) 0.008(3)
C63 0.021(3) 0.049(4) 0.049(4) 0.031(4) 0.011(3) 0.015(3)
C64 0.024(4) 0.034(4) 0.069(5) 0.026(4) 0.008(3) 0.015(3)
C65 0.023(3) 0.025(3) 0.057(4) 0.010(3) 0.014(3) 0.007(3)
C66 0.008(3) 0.027(3) 0.041(4) 0.010(3) 0.008(2) 0.004(2)
C67 0.035(4) 0.054(4) 0.027(3) 0.017(3) 0.005(3) 0.022(3)
C69 0.051(5) 0.068(6) 0.045(5) 0.023(4) 0.017(4) 0.026(4)
C68 0.044(5) 0.075(6) 0.031(4) 0.012(4) -0.002(3) 0.022(4)
C70 0.029(4) 0.029(3) 0.032(3) 0.000(3) 0.006(3) 0.013(3)
C72 0.058(5) 0.049(5) 0.041(4) -0.010(3) 0.003(4) 0.017(4)
C71 0.033(4) 0.044(4) 0.032(4) 0.008(3) 0.006(3) 0.016(3)
C13 0.046(4) 0.034(4) 0.033(4) 0.016(3) -0.019(3) -0.007(3)
C14 0.067(6) 0.068(6) 0.026(4) 0.002(4) -0.018(4) -0.006(5)
C15 0.151(13) 0.097(9) 0.036(5) 0.011(5) -0.020(6) 0.024(8)
C16 0.180(15) 0.086(9) 0.044(6) 0.024(6) -0.029(7) 0.008(9)
C17 0.136(11) 0.048(6) 0.091(8) 0.041(6) -0.049(8) -0.007(6)
C19 0.099(4) 0.072(3) 0.089(3) -0.003(2) -0.031(3) 0.039(3)
C21 0.099(4) 0.072(3) 0.089(3) -0.003(2) -0.031(3) 0.039(3)
C20 0.099(4) 0.072(3) 0.089(3) -0.003(2) -0.031(3) 0.039(3)
C25 0.032(4) 0.028(3) 0.016(3) -0.002(2) -0.002(2) 0.013(3)
C26 0.030(3) 0.031(3) 0.020(3) -0.005(2) 0.004(2) 0.014(3)
C27 0.035(4) 0.045(4) 0.031(4) -0.001(3) 0.002(3) 0.012(3)
C28 0.034(4) 0.068(5) 0.035(4) -0.002(4) 0.004(3) 0.030(4)
C29 0.047(5) 0.046(4) 0.035(4) 0.004(3) 0.004(3) 0.032(4)
C30 0.041(4) 0.031(3) 0.026(3) -0.002(3) -0.003(3) 0.020(3)
C31 0.041(4) 0.032(4) 0.034(4) 0.005(3) 0.016(3) 0.012(3)
C32 0.096(8) 0.066(6) 0.052(5) 0.018(4) 0.007(5) 0.056(6)
C33 0.061(6) 0.030(4) 0.119(8) 0.008(5) 0.055(6) 0.008(4)
C34 0.063(5) 0.028(4) 0.038(4) 0.003(3) 0.008(4) 0.024(4)
C35 0.062(6) 0.037(4) 0.066(6) 0.005(4) -0.009(4) 0.011(4)
C36 0.079(7) 0.033(4) 0.061(5) 0.007(4) 0.000(5) 0.031(4)
C1 0.013(3) 0.026(3) 0.040(4) 0.019(3) -0.001(3) 0.000(2)
C6 0.023(3) 0.026(3) 0.056(4) 0.011(3) -0.004(3) 0.000(3)
C5 0.029(4) 0.027(4) 0.072(6) 0.011(4) -0.003(4) -0.004(3)
C4 0.035(4) 0.040(4) 0.073(6) 0.033(4) 0.005(4) -0.005(4)
C3 0.031(4) 0.053(5) 0.047(4) 0.030(4) 0.003(3) 0.002(4)
C2 0.020(3) 0.039(4) 0.039(4) 0.017(3) -0.009(3) -0.002(3)
C7 0.030(4) 0.047(4) 0.037(4) 0.008(3) 0.003(3) 0.006(3)
C8 0.054(6) 0.088(7) 0.037(4) 0.007(4) 0.005(4) 0.009(5)
C9 0.050(5) 0.039(4) 0.057(5) 0.002(4) 0.001(4) 0.014(4)
C10 0.029(4) 0.039(4) 0.058(5) -0.006(4) -0.001(3) -0.003(3)
C11B 0.048(8) 0.051(7) 0.100(10) -0.021(7) 0.012(7) -0.007(6)
C12B 0.052(7) 0.068(8) 0.042(6) -0.007(5) -0.012(5) 0.025(6)
C74 0.023(4) 0.060(5) 0.032(4) 0.007(3) -0.012(3) -0.003(3)
C73 0.025(4) 0.034(4) 0.042(4) 0.010(3) 0.009(3) -0.001(3)
C75 0.082(7) 0.058(5) 0.040(4) 0.005(4) 0.015(4) 0.041(5)
C77 0.069(6) 0.074(6) 0.056(5) 0.030(5) 0.010(4) 0.045(5)
C78 0.114(10) 0.047(6) 0.084(8) 0.004(5) -0.010(7) -0.008(6)
C79 0.090(9) 0.119(10) 0.150(12) 0.102(10) 0.057(8) 0.049(8)
C81 0.106(9) 0.041(5) 0.049(5) 0.000(4) -0.013(5) 0.018(5)
C84 0.109(10) 0.068(7) 0.060(6) 0.003(5) -0.014(6) 0.018(6)
C83 0.037(5) 0.090(7) 0.099(8) 0.037(6) -0.002(5) 0.026(5)
C80 0.133(11) 0.090(8) 0.052(6) 0.027(6) 0.039(6) 0.036(8)
C11A 0.033(4) 0.044(4) 0.032(4) 0.008(3) 0.006(3) 0.016(3)
C12A 0.058(5) 0.049(5) 0.041(4) -0.010(3) 0.003(4) 0.017(4)
C76 0.055(7) 0.152(12) 0.104(9) -0.056(9) -0.045(6) 0.039(8)
O45 0.130(7) 0.099(6) 0.143(7) 0.059(5) 0.068(5) 0.036(5)
C82A 0.16(2) 0.038(7) 0.139(18) 0.028(10) 0.043(14) 0.058(12)
C18 0.065(6) 0.043(5) 0.058(5) 0.027(4) -0.037(4) -0.009(4)
C24 0.099(4) 0.072(3) 0.089(3) -0.003(2) -0.031(3) 0.039(3)
C23 0.099(4) 0.072(3) 0.089(3) -0.003(2) -0.031(3) 0.039(3)
C22 0.099(4) 0.072(3) 0.089(3) -0.003(2) -0.031(3) 0.039(3)
C82B 0.16(2) 0.038(7) 0.139(18) 0.028(10) 0.043(14) 0.058(12)

loop_
_atom_type_symbol
_atom_type_description
_atom_type_scat_dispersion_real
_atom_type_scat_dispersion_imag
_atom_type_scat_source
C C 0.0033 0.0016 'International Tables Vol C Tables 4.2.6.8 and 6.1.1.4'
H H 0.0000 0.0000 'International Tables Vol C Tables 4.2.6.8 and 6.1.1.4'
N N 0.0061 0.0033 'International Tables Vol C Tables 4.2.6.8 and 6.1.1.4'
O O 0.0106 0.0060 'International Tables Vol C Tables 4.2.6.8 and 6.1.1.4'
P P 0.1023 0.0942 'International Tables Vol C Tables 4.2.6.8 and 6.1.1.4'
Sm Sm -0.1638 3.4418 'International Tables Vol C Tables 4.2.6.8 and 6.1.1.4'

loop_
_geom_angle_atom_site_label_1
_geom_angle_atom_site_label_2
_geom_angle_atom_site_label_3
_geom_angle
O19 Sm3 O14 91.75(13)
O19 Sm3 O6 88.51(13)
O14 Sm3 O6 144.69(13)
O19 Sm3 O33 84.72(14)
O14 Sm3 O33 73.78(14)
O6 Sm3 O33 141.24(13)
O19 Sm3 O10 151.61(13)
O14 Sm3 O10 111.52(13)
O6 Sm3 O10 81.70(13)
O33 Sm3 O10 86.44(14)
O19 Sm3 O25 77.67(13)
O14 Sm3 O25 75.78(13)
O6 Sm3 O25 69.79(13)
O33 Sm3 O25 144.13(14)
O10 Sm3 O25 122.59(14)
O19 Sm3 O32 77.75(14)
O14 Sm3 O32 143.22(14)
O6 Sm3 O32 71.02(13)
O33 Sm3 O32 70.25(14)
O10 Sm3 O32 73.87(14)
O25 Sm3 O32 133.76(14)
O19 Sm3 O11 145.41(13)
O14 Sm3 O11 82.14(13)
O6 Sm3 O11 77.93(13)
O33 Sm3 O11 125.15(14)
O10 Sm3 O11 57.86(12)
O25 Sm3 O11 67.81(13)
O32 Sm3 O11 125.45(13)
O19 Sm3 P3 163.68(10)
O14 Sm3 P3 100.26(10)
O6 Sm3 P3 75.30(9)
O33 Sm3 P3 109.14(11)
O10 Sm3 P3 28.90(9)
O25 Sm3 P3 94.49(10)
O32 Sm3 P3 98.43(10)
O11 Sm3 P3 29.26(8)
O19 Sm3 Sm2 70.38(10)
O14 Sm3 Sm2 110.10(9)
O6 Sm3 Sm2 37.81(8)
O33 Sm3 Sm2 154.74(11)
O10 Sm3 Sm2 113.49(10)
O25 Sm3 Sm2 35.02(9)
O32 Sm3 Sm2 99.46(11)
O11 Sm3 Sm2 79.83(9)
P3 Sm3 Sm2 94.94(3)
O19 Sm3 Sm1 112.12(9)
O14 Sm3 Sm1 68.71(9)
O6 Sm3 Sm1 78.54(9)
O33 Sm3 Sm1 138.91(10)
O10 Sm3 Sm1 92.04(9)
O25 Sm3 Sm1 35.20(9)
O32 Sm3 Sm1 147.86(10)
O11 Sm3 Sm1 34.28(8)
P3 Sm3 Sm1 63.20(3)
Sm2 Sm3 Sm1 59.265(12)
O20 Sm2 O22 93.83(14)
O20 Sm2 O2 153.68(13)
O22 Sm2 O2 84.87(14)
O20 Sm2 O25 80.60(14)
O22 Sm2 O25 82.22(14)
O2 Sm2 O25 73.17(13)
O20 Sm2 O7 105.30(14)
O22 Sm2 O7 146.59(14)
O2 Sm2 O7 89.25(13)
O25 Sm2 O7 127.25(14)
O20 Sm2 O34 87.07(15)
O22 Sm2 O34 78.84(14)
O2 Sm2 O34 118.23(15)
O25 Sm2 O34 156.61(14)
O7 Sm2 O34 75.15(14)
O20 Sm2 O6 88.03(13)
O22 Sm2 O6 150.52(12)
O2 Sm2 O6 80.75(13)
O25 Sm2 O6 69.04(13)
O7 Sm2 O6 59.06(12)
O34 Sm2 O6 130.64(13)
O20 Sm2 P2 98.82(10)
O22 Sm2 P2 167.24(10)
O2 Sm2 P2 83.07(10)
O25 Sm2 P2 98.18(10)
O7 Sm2 P2 29.35(10)
O34 Sm2 P2 103.33(11)
O6 Sm2 P2 29.76(8)
O20 Sm2 Sm1 115.57(10)
O22 Sm2 Sm1 74.24(9)
O2 Sm2 Sm1 38.88(9)
O25 Sm2 Sm1 35.66(10)
O7 Sm2 Sm1 118.88(9)
O34 Sm2 Sm1 145.52(11)
O6 Sm2 Sm1 78.44(8)
P2 Sm2 Sm1 98.60(3)
O20 Sm2 Sm3 72.21(10)
O22 Sm2 Sm3 117.60(10)
O2 Sm2 Sm3 85.09(10)
O25 Sm2 Sm3 36.23(10)
O7 Sm2 Sm3 94.51(10)
O34 Sm2 Sm3 153.73(11)
O6 Sm2 Sm3 35.82(8)
P2 Sm2 Sm3 65.45(3)
Sm1 Sm2 Sm3 60.541(9)
O15 Sm1 O23 93.05(14)
O15 Sm1 O11 88.30(14)
O23 Sm1 O11 151.10(13)
O15 Sm1 O3 151.02(14)
O23 Sm1 O3 105.21(14)
O11 Sm1 O3 86.29(14)
O15 Sm1 O25 80.33(14)
O23 Sm1 O25 79.80(13)
O11 Sm1 O25 71.96(14)
O3 Sm1 O25 124.44(14)
O15 Sm1 O35 87.07(18)
O23 Sm1 O35 65.33(15)
O11 Sm1 O35 143.53(15)
O3 Sm1 O35 80.63(17)
O25 Sm1 O35 142.17(15)
O15 Sm1 O36 74.72(15)
O23 Sm1 O36 135.77(15)
O11 Sm1 O36 72.26(15)
O3 Sm1 O36 76.52(15)
O25 Sm1 O36 136.52(15)
O35 Sm1 O36 71.62(17)
O15 Sm1 O2 149.56(13)
O23 Sm1 O2 79.61(13)
O11 Sm1 O2 84.69(13)
O3 Sm1 O2 57.97(13)
O25 Sm1 O2 69.32(13)
O35 Sm1 O2 115.46(18)
O36 Sm1 O2 130.12(14)
O15 Sm1 P1 172.97(10)
O23 Sm1 P1 92.96(10)
O11 Sm1 P1 84.67(10)
O3 Sm1 P1 28.76(10)
O25 Sm1 P1 97.14(11)
O35 Sm1 P1 98.78(15)
O36 Sm1 P1 103.32(12)
O2 Sm1 P1 29.21(9)
O15 Sm1 Sm2 114.46(10)
O23 Sm1 Sm2 70.31(9)
O11 Sm1 Sm2 82.87(9)
O3 Sm1 Sm2 93.08(10)
O25 Sm1 Sm2 35.34(10)
O35 Sm1 Sm2 131.44(14)
O36 Sm1 Sm2 153.45(11)
O2 Sm1 Sm2 35.26(9)
P1 Sm1 Sm2 64.36(3)
O15 Sm1 Sm3 74.24(10)
O23 Sm1 Sm3 115.48(9)
O11 Sm1 Sm3 37.67(9)
O3 Sm1 Sm3 115.62(10)
O25 Sm1 Sm3 36.09(10)
O35 Sm1 Sm3 161.29(15)
O36 Sm1 Sm3 102.01(12)
O2 Sm1 Sm3 82.32(9)
P1 Sm1 Sm3 99.83(3)
Sm2 Sm1 Sm3 60.194(8)
O18 Sm4 O24 89.47(14)
O18 Sm4 O16 83.58(14)
O24 Sm4 O16 88.38(14)
O18 Sm4 O39 69.97(14)
O24 Sm4 O39 94.95(16)
O16 Sm4 O39 153.27(14)
O18 Sm4 O27 83.17(15)
O24 Sm4 O27 171.92(14)
O16 Sm4 O27 87.47(15)
O39 Sm4 O27 85.71(18)
O18 Sm4 O38 152.05(14)
O24 Sm4 O38 97.52(17)
O16 Sm4 O38 69.68(14)
O39 Sm4 O38 135.62(15)
O27 Sm4 O38 87.53(18)
O18 Sm4 O37 135.90(13)
O24 Sm4 O37 71.78(13)
O16 Sm4 O37 133.30(14)
O39 Sm4 O37 72.32(14)
O27 Sm4 O37 115.97(14)
O38 Sm4 O37 71.61(14)
O18 Sm4 O26 119.02(14)
O24 Sm4 O26 138.08(14)
O16 Sm4 O26 122.53(15)
O39 Sm4 O26 70.36(16)
O27 Sm4 O26 49.58(14)
O38 Sm4 O26 72.04(17)
O37 Sm4 O26 66.39(14)
O8 Sm5 O12 84.42(15)
O8 Sm5 O4 88.75(14)
O12 Sm5 O4 84.44(14)
O8 Sm5 O40 89.69(16)
O12 Sm5 O40 79.78(15)
O4 Sm5 O40 164.21(15)
O8 Sm5 O41 160.27(15)
O12 Sm5 O41 76.54(16)
O4 Sm5 O41 84.36(16)
O40 Sm5 O41 91.94(18)
O8 Sm5 O29 73.95(16)
O12 Sm5 O29 146.98(19)
O4 Sm5 O29 118.95(18)
O40 Sm5 O29 75.55(19)
O41 Sm5 O29 125.43(17)
O8 Sm5 O42 107.9(2)
O12 Sm5 O42 142.34(19)
O4 Sm5 O42 61.11(16)
O40 Sm5 O42 133.96(17)
O41 Sm5 O42 84.8(2)
O29 Sm5 O42 69.6(2)
O8 Sm5 O30 122.22(15)
O12 Sm5 O30 136.23(15)
O4 Sm5 O30 125.83(15)
O40 Sm5 O30 67.59(16)
O41 Sm5 O30 76.27(16)
O29 Sm5 O30 49.63(16)
O42 Sm5 O30 67.05(17)
O18 P5 O19 113.7(2)
O18 P5 O20 112.0(2)
O19 P5 O20 111.6(2)
O18 P5 O17 108.1(2)
O19 P5 O17 105.5(2)
O20 P5 O17 105.3(2)
O14 P4 O16 114.1(2)
O14 P4 O15 111.7(2)
O16 P4 O15 112.5(2)
O14 P4 O13 105.2(2)
O16 P4 O13 107.4(2)
O15 P4 O13 105.2(2)
O24 P6 O22 113.9(2)
O24 P6 O23 113.4(2)
O22 P6 O23 112.5(2)
O24 P6 O21 106.4(2)
O22 P6 O21 104.8(2)
O23 P6 O21 104.8(2)
O8 P2 O7 113.6(2)
O8 P2 O6 115.3(2)
O7 P2 O6 106.9(2)
O8 P2 O5 107.4(2)
O7 P2 O5 110.3(2)
O6 P2 O5 102.7(2)
O8 P2 Sm2 131.03(17)
O7 P2 Sm2 51.39(15)
O6 P2 Sm2 55.65(15)
O5 P2 Sm2 121.56(16)
O12 P3 O10 116.1(2)
O12 P3 O11 113.7(2)
O10 P3 O11 105.7(2)
O12 P3 O9 106.0(2)
O10 P3 O9 109.0(2)
O11 P3 O9 105.9(2)
O12 P3 Sm3 126.84(17)
O10 P3 Sm3 51.56(15)
O11 P3 Sm3 54.85(15)
O9 P3 Sm3 127.14(16)
O4 P1 O2 115.2(2)
O4 P1 O3 115.1(2)
O2 P1 O3 105.7(2)
O4 P1 O1 108.0(2)
O2 P1 O1 106.2(2)
O3 P1 O1 106.0(2)
O4 P1 Sm1 134.23(18)
O2 P1 Sm1 55.74(15)
O3 P1 Sm1 49.95(16)
O1 P1 Sm1 117.68(15)
C49 O17 P5 125.4(3)
P5 O19 Sm3 134.7(2)
P5 O20 Sm2 132.0(2)
P5 O18 Sm4 169.4(3)
C37 O13 P4 123.8(3)
P4 O16 Sm4 165.8(2)
P4 O14 Sm3 136.7(2)
P4 O15 Sm1 130.9(2)
C61 O21 P6 122.9(3)
P6 O24 Sm4 159.5(2)
P6 O22 Sm2 131.5(2)
P6 O23 Sm1 134.8(2)
C13 O5 P2 121.5(4)
P2 O8 Sm5 149.1(2)
P2 O7 Sm2 99.26(19)
P2 O6 Sm3 158.0(2)
P2 O6 Sm2 94.60(18)
Sm3 O6 Sm2 106.37(13)
C25 O9 P3 122.4(3)
P3 O11 Sm1 153.6(2)
P3 O11 Sm3 95.89(18)
Sm1 O11 Sm3 108.04(14)
P3 O10 Sm3 99.54(19)
P3 O12 Sm5 160.2(3)
C1 O1 P1 129.6(4)
P1 O4 Sm5 146.9(2)
P1 O2 Sm2 158.2(2)
P1 O2 Sm1 95.04(18)
Sm2 O2 Sm1 105.86(14)
P1 O3 Sm1 101.3(2)
N2 O26 Sm4 93.0(3)
N2 O27 Sm4 101.1(3)
N1 O29 Sm5 98.9(4)
N1 O30 Sm5 94.5(4)
Sm2 O25 Sm1 109.00(16)
Sm2 O25 Sm3 108.75(16)
Sm1 O25 Sm3 108.71(15)
Sm2 O25 H25 109(10)
Sm1 O25 H25 112(10)
Sm3 O25 H25 110(10)
C74 O32 Sm3 127.2(4)
C74 O32 H32 108.2(18)
Sm3 O32 H32 122.1(18)
C75 O34 Sm2 124.5(4)
C75 O34 H34 108.9(17)
Sm2 O34 H34 124.9(18)
C76 O35 Sm1 137.4(7)
C76 O35 H35 108.0(18)
Sm1 O35 H35 112.1(16)
Sm1 O36 H36A 125.3
Sm1 O36 H36B 125.2
H36A O36 H36B 109.4
C77 O38 Sm4 135.1(4)
C77 O38 H38 109.7(14)
Sm4 O38 H38 115.2(14)
Sm4 O37 H37A 110.1
Sm4 O37 H37B 109.9
H37A O37 H37B 108.8
Sm4 O39 H39A 110.0
Sm4 O39 H39B 109.9
H39A O39 H39B 108.9
C78 O41 Sm5 130.9(6)
C78 O41 H41 109.0(18)
Sm5 O41 H41 118.6(17)
C79 O42 Sm5 145.8(7)
C79 O42 H42 108.1(18)
Sm5 O42 H42 103.3(15)
Sm5 O40 H40A 110.1
Sm5 O40 H40B 109.5
H40A O40 H40B 108.9
C73 O33 Sm3 122.3(4)
C73 O33 H33 109.3(17)
Sm3 O33 H33 127.2(18)
C81 O44 H44 109.5
C83 O46 H46A 109.5
C80 O43 H43A 109.5
C84 O47 H47 109.5
O31 N1 O29 122.7(7)
O31 N1 O30 120.8(7)
O29 N1 O30 116.5(6)
O28 N2 O26 121.8(6)
O28 N2 O27 122.0(6)
O26 N2 O27 116.1(5)
O17 C49 C50 118.0(5)
O17 C49 C54 119.0(5)
C50 C49 C54 122.7(5)
C53 C54 C49 117.6(6)
C53 C54 C58 122.2(6)
C49 C54 C58 120.2(5)
C52 C53 C54 121.3(7)
C52 C53 H53 119.4
C54 C53 H53 119.4
C53 C52 C51 120.2(6)
C53 C52 H52 119.9
C51 C52 H52 119.9
C52 C51 C50 121.2(6)
C52 C51 H51 119.4
C50 C51 H51 119.4
C49 C50 C51 117.1(6)
C49 C50 C55 121.9(6)
C51 C50 C55 120.8(6)
C60 C58 C54 114.2(5)
C60 C58 C59 109.7(5)
C54 C58 C59 110.1(5)
C60 C58 H58 107.5
C54 C58 H58 107.5
C59 C58 H58 107.5
C58 C59 H59A 109.5
C58 C59 H59B 109.5
H59A C59 H59B 109.5
C58 C59 H59C 109.5
H59A C59 H59C 109.5
H59B C59 H59C 109.5
C58 C60 H60A 109.5
C58 C60 H60B 109.5
H60A C60 H60B 109.5
C58 C60 H60C 109.5
H60A C60 H60C 109.5
H60B C60 H60C 109.5
C50 C55 C56 113.7(7)
C50 C55 C57 108.7(6)
C56 C55 C57 110.6(6)
C50 C55 H55 107.9
C56 C55 H55 107.9
C57 C55 H55 107.9
C55 C56 H56A 109.5
C55 C56 H56B 109.5
H56A C56 H56B 109.5
C55 C56 H56C 109.5
H56A C56 H56C 109.5
H56B C56 H56C 109.5
C55 C57 H57A 109.5
C55 C57 H57B 109.5
H57A C57 H57B 109.5
C55 C57 H57C 109.5
H57A C57 H57C 109.5
H57B C57 H57C 109.5
C38 C37 C42 123.3(5)
C38 C37 O13 118.9(5)
C42 C37 O13 117.7(5)
C41 C42 C37 117.0(6)
C41 C42 C46 122.2(6)
C37 C42 C46 120.6(5)
C40 C41 C42 121.3(6)
C40 C41 H41A 119.3
C42 C41 H41A 119.3
C39 C40 C41 120.6(6)
C39 C40 H40 119.7
C41 C40 H40 119.7
C40 C39 C38 121.1(6)
C40 C39 H39 119.4
C38 C39 H39 119.4
C37 C38 C39 116.6(6)
C37 C38 C43 121.8(5)
C39 C38 C43 121.5(6)
C42 C46 C48 113.4(6)
C42 C46 C47 108.6(6)
C48 C46 C47 109.0(6)
C42 C46 H46 108.6
C48 C46 H46 108.6
C47 C46 H46 108.6
C46 C48 H48A 109.5
C46 C48 H48B 109.5
H48A C48 H48B 109.5
C46 C48 H48C 109.5
H48A C48 H48C 109.5
H48B C48 H48C 109.5
C46 C47 H47A 109.5
C46 C47 H47B 109.5
H47A C47 H47B 109.5
C46 C47 H47C 109.5
H47A C47 H47C 109.5
H47B C47 H47C 109.5
C38 C43 C45 109.3(6)
C38 C43 C44 114.1(6)
C45 C43 C44 109.1(6)
C38 C43 H43 108.1
C45 C43 H43 108.1
C44 C43 H43 108.1
C43 C44 H44A 109.5
C43 C44 H44B 109.5
H44A C44 H44B 109.5
C43 C44 H44C 109.5
H44A C44 H44C 109.5
H44B C44 H44C 109.5
C43 C45 H45A 109.5
C43 C45 H45B 109.5
H45A C45 H45B 109.5
C43 C45 H45C 109.5
H45A C45 H45C 109.5
H45B C45 H45C 109.5
C66 C61 O21 117.9(5)
C66 C61 C62 123.8(6)
O21 C61 C62 118.2(5)
C63 C62 C61 116.5(6)
C63 C62 C67 121.4(6)
C61 C62 C67 122.2(5)
C64 C63 C62 121.9(6)
C64 C63 H63 119.1
C62 C63 H63 119.1
C63 C64 C65 120.2(6)
C63 C64 H64 119.9
C65 C64 H64 119.9
C64 C65 C66 120.0(6)
C64 C65 H65 120.0
C66 C65 H65 120.0
C61 C66 C65 117.7(6)
C61 C66 C70 119.5(5)
C65 C66 C70 122.8(6)
C68 C67 C62 112.5(6)
C68 C67 C69 112.0(6)
C62 C67 C69 110.7(6)
C68 C67 H67 107.1
C62 C67 H67 107.1
C69 C67 H67 107.1
C67 C69 H69A 109.5
C67 C69 H69B 109.5
H69A C69 H69B 109.5
C67 C69 H69C 109.5
H69A C69 H69C 109.5
H69B C69 H69C 109.5
C67 C68 H68A 109.5
C67 C68 H68B 109.5
H68A C68 H68B 109.5
C67 C68 H68C 109.5
H68A C68 H68C 109.5
H68B C68 H68C 109.5
C71 C70 C66 111.5(5)
C71 C70 C72 110.3(6)
C66 C70 C72 113.6(6)
C71 C70 H70 107.1
C66 C70 H70 107.1
C72 C70 H70 107.1
C70 C72 H72A 109.5
C70 C72 H72B 109.5
H72A C72 H72B 109.5
C70 C72 H72C 109.5
H72A C72 H72C 109.5
H72B C72 H72C 109.5
C70 C71 H71A 109.5
C70 C71 H71B 109.5
H71A C71 H71B 109.5
C70 C71 H71C 109.5
H71A C71 H71C 109.5
H71B C71 H71C 109.5
C18 C13 C14 125.2(7)
C18 C13 O5 118.8(7)
C14 C13 O5 116.0(6)
C15 C14 C13 116.8(9)
C15 C14 C19 120.8(10)
C13 C14 C19 122.2(8)
C16 C15 C14 119.8(12)
C16 C15 H15 120.1
C14 C15 H15 120.1
C15 C16 C17 123.4(10)
C15 C16 H16 118.3
C17 C16 H16 118.3
C16 C17 C18 120.2(9)
C16 C17 H17 119.9
C18 C17 H17 119.9
C20 C19 C14 115.0(11)
C20 C19 C21 110.5(9)
C14 C19 C21 108.5(9)
C20 C19 H19 107.5
C14 C19 H19 107.5
C21 C19 H19 107.5
C19 C21 H21A 109.5
C19 C21 H21B 109.5
H21A C21 H21B 109.5
C19 C21 H21C 109.5
H21A C21 H21C 109.5
H21B C21 H21C 109.5
C19 C20 H20A 109.5
C19 C20 H20B 109.5
H20A C20 H20B 109.5
C19 C20 H20C 109.5
H20A C20 H20C 109.5
H20B C20 H20C 109.5
C26 C25 C30 123.7(6)
C26 C25 O9 118.2(5)
C30 C25 O9 117.9(6)
C27 C26 C25 117.1(6)
C27 C26 C31 122.0(6)
C25 C26 C31 120.6(6)
C28 C27 C26 120.8(7)
C28 C27 H27 119.6
C26 C27 H27 119.6
C29 C28 C27 120.2(7)
C29 C28 H28 119.9
C27 C28 H28 119.9
C28 C29 C30 122.4(6)
C28 C29 H29 118.8
C30 C29 H29 118.8
C25 C30 C29 115.6(7)
C25 C30 C34 121.6(6)
C29 C30 C34 122.7(6)
C33 C31 C26 113.7(7)
C33 C31 C32 111.8(7)
C26 C31 C32 108.4(6)
C33 C31 H31 107.6
C26 C31 H31 107.6
C32 C31 H31 107.6
C31 C32 H32A 109.5
C31 C32 H32B 109.5
H32A C32 H32B 109.5
C31 C32 H32C 109.5
H32A C32 H32C 109.5
H32B C32 H32C 109.5
C31 C33 H33A 109.5
C31 C33 H33B 109.5
H33A C33 H33B 109.5
C31 C33 H33C 109.5
H33A C33 H33C 109.5
H33B C33 H33C 109.5
C35 C34 C30 109.0(6)
C35 C34 C36 109.9(6)
C30 C34 C36 113.9(7)
C35 C34 H34A 107.9
C30 C34 H34A 107.9
C36 C34 H34A 107.9
C34 C35 H35A 109.5
C34 C35 H35B 109.5
H35A C35 H35B 109.5
C34 C35 H35C 109.5
H35A C35 H35C 109.5
H35B C35 H35C 109.5
C34 C36 H36C 109.5
C34 C36 H36D 109.5
H36C C36 H36D 109.5
C34 C36 H36E 109.5
H36C C36 H36E 109.5
H36D C36 H36E 109.5
C2 C1 C6 125.3(6)
C2 C1 O1 117.2(6)
C6 C1 O1 117.4(6)
C1 C6 C5 115.5(7)
C1 C6 C10 121.7(6)
C5 C6 C10 122.5(7)
C4 C5 C6 121.8(7)
C4 C5 H5 119.1
C6 C5 H5 119.1
C5 C4 C3 120.3(7)
C5 C4 H4 119.8
C3 C4 H4 119.8
C4 C3 C2 121.6(8)
C4 C3 H3 119.2
C2 C3 H3 119.2
C1 C2 C3 115.3(7)
C1 C2 C7 122.3(6)
C3 C2 C7 122.3(7)
C2 C7 C8 113.2(6)
C2 C7 C9 111.4(6)
C8 C7 C9 109.3(7)
C2 C7 H7 107.6
C8 C7 H7 107.6
C9 C7 H7 107.6
C7 C8 H8A 109.5
C7 C8 H8B 109.5
H8A C8 H8B 109.5
C7 C8 H8C 109.5
H8A C8 H8C 109.5
H8B C8 H8C 109.5
C7 C9 H9A 109.5
C7 C9 H9B 109.5
H9A C9 H9B 109.5
C7 C9 H9C 109.5
H9A C9 H9C 109.5
H9B C9 H9C 109.5
C12A C10 C6 113.5(15)
C11B C10 C6 115.5(8)
C12A C10 C11A 103(2)
C6 C10 C11A 103.1(13)
C11B C10 C12B 107.6(9)
C6 C10 C12B 107.4(7)
C10 C11B H11A 109.5
C10 C11B H11B 109.5
H11A C11B H11B 109.5
C10 C11B H11C 109.5
H11A C11B H11C 109.5
H11B C11B H11C 109.5
C10 C12B H12A 109.5
C10 C12B H12B 109.5
H12A C12B H12B 109.5
C10 C12B H12C 109.5
H12A C12B H12C 109.5
H12B C12B H12C 109.5
O32 C74 H74A 109.5
O32 C74 H74B 109.5
H74A C74 H74B 109.5
O32 C74 H74C 109.5
H74A C74 H74C 109.5
H74B C74 H74C 109.5
O33 C73 H73A 109.5
O33 C73 H73B 109.5
H73A C73 H73B 109.5
O33 C73 H73C 109.5
H73A C73 H73C 109.5
H73B C73 H73C 109.5
O34 C75 H75A 109.5
O34 C75 H75B 109.5
H75A C75 H75B 109.5
O34 C75 H75C 109.5
H75A C75 H75C 109.5
H75B C75 H75C 109.5
O38 C77 H77A 109.5
O38 C77 H77B 109.5
H77A C77 H77B 109.5
O38 C77 H77C 109.5
H77A C77 H77C 109.5
H77B C77 H77C 109.5
O41 C78 H78A 109.5
O41 C78 H78B 109.5
H78A C78 H78B 109.5
O41 C78 H78C 109.5
H78A C78 H78C 109.5
H78B C78 H78C 109.5
O42 C79 H79A 109.5
O42 C79 H79B 109.5
H79A C79 H79B 109.5
O42 C79 H79C 109.5
H79A C79 H79C 109.5
H79B C79 H79C 109.5
O44 C81 H81A 109.5
O44 C81 H81B 109.5
H81A C81 H81B 109.5
O44 C81 H81C 109.5
H81A C81 H81C 109.5
H81B C81 H81C 109.5
O47 C84 H84A 109.5
O47 C84 H84B 109.5
H84A C84 H84B 109.5
O47 C84 H84C 109.5
H84A C84 H84C 109.5
H84B C84 H84C 109.5
O46 C83 H83A 109.5
O46 C83 H83B 109.5
H83A C83 H83B 109.5
O46 C83 H83C 109.5
H83A C83 H83C 109.5
H83B C83 H83C 109.5
O43 C80 H80A 109.5
O43 C80 H80B 109.5
H80A C80 H80B 109.5
O43 C80 H80C 109.5
H80A C80 H80C 109.5
H80B C80 H80C 109.5
C10 C11A H11D 109.5
C10 C11A H11E 109.5
H11D C11A H11E 109.5
C10 C11A H11F 109.5
H11D C11A H11F 109.5
H11E C11A H11F 109.5
C10 C12A H12D 109.5
C10 C12A H12E 109.5
H12D C12A H12E 109.5
C10 C12A H12F 109.5
H12D C12A H12F 109.5
H12E C12A H12F 109.5
O35 C76 H76A 109.5
O35 C76 H76B 109.5
H76A C76 H76B 109.5
O35 C76 H76C 109.5
H76A C76 H76C 109.5
H76B C76 H76C 109.5
C13 C18 C17 114.3(9)
C13 C18 C22 121.0(8)
C17 C18 C22 124.5(9)
C22 C24 H24A 109.5
C22 C24 H24B 109.5
H24A C24 H24B 109.5
C22 C24 H24C 109.5
H24A C24 H24C 109.5
H24B C24 H24C 109.5
C22 C23 H23A 109.5
C22 C23 H23B 109.5
H23A C23 H23B 109.5
C22 C23 H23C 109.5
H23A C23 H23C 109.5
H23B C23 H23C 109.5
C18 C22 C24 111.7(10)
C18 C22 C23 107.7(9)
C24 C22 C23 112.9(9)
C18 C22 H22 108.1
C24 C22 H22 108.1
C23 C22 H22 108.1

loop_
_geom_bond_atom_site_label_1
_geom_bond_atom_site_label_2
_geom_bond_distance
Sm3 O19 2.289(4)
Sm3 O14 2.333(4)
Sm3 O6 2.418(4)
Sm3 O33 2.464(4)
Sm3 O10 2.471(4)
Sm3 O25 2.474(4)
Sm3 O32 2.550(4)
Sm3 O11 2.557(4)
Sm3 P3 3.1112(15)
Sm3 Sm2 3.9649(6)
Sm3 Sm1 3.9786(6)
Sm2 O20 2.252(4)
Sm2 O22 2.296(4)
Sm2 O2 2.357(4)
Sm2 O25 2.403(4)
Sm2 O7 2.422(4)
Sm2 O34 2.434(4)
Sm2 O6 2.534(4)
Sm2 P2 3.0590(15)
Sm2 Sm1 3.9275(7)
Sm1 O15 2.285(4)
Sm1 O23 2.323(4)
Sm1 O11 2.357(4)
Sm1 O3 2.411(4)
Sm1 O25 2.421(4)
Sm1 O35 2.510(5)
Sm1 O36 2.551(4)
Sm1 O2 2.563(4)
Sm1 P1 3.0890(16)
Sm4 O18 2.295(4)
Sm4 O24 2.302(4)
Sm4 O16 2.306(4)
Sm4 O39 2.476(4)
Sm4 O27 2.481(4)
Sm4 O38 2.482(4)
Sm4 O37 2.485(4)
Sm4 O26 2.655(4)
Sm5 O8 2.262(4)
Sm5 O12 2.306(4)
Sm5 O4 2.339(4)
Sm5 O40 2.421(4)
Sm5 O41 2.432(5)
Sm5 O29 2.551(6)
Sm5 O42 2.585(6)
Sm5 O30 2.618(5)
P5 O18 1.510(4)
P5 O19 1.512(4)
P5 O20 1.521(4)
P5 O17 1.616(4)
P4 O14 1.514(4)
P4 O16 1.516(4)
P4 O15 1.520(4)
P4 O13 1.625(4)
P6 O24 1.506(4)
P6 O22 1.511(4)
P6 O23 1.522(4)
P6 O21 1.639(4)
P2 O8 1.505(4)
P2 O7 1.519(4)
P2 O6 1.523(4)
P2 O5 1.617(4)
P3 O12 1.502(4)
P3 O10 1.525(4)
P3 O11 1.529(4)
P3 O9 1.618(4)
P1 O4 1.511(4)
P1 O2 1.514(4)
P1 O3 1.515(4)
P1 O1 1.604(4)
O17 C49 1.388(7)
O13 C37 1.402(6)
O21 C61 1.393(7)
O5 C13 1.422(8)
O9 C25 1.420(7)
O1 C1 1.413(7)
O26 N2 1.267(7)
O27 N2 1.277(7)
O28 N2 1.218(7)
O29 N1 1.255(8)
O30 N1 1.297(8)
O31 N1 1.238(8)
O25 H25 0.62(10)
O32 C74 1.431(7)
O32 H32 0.876(10)
O34 C75 1.435(8)
O34 H34 0.875(10)
O35 C76 1.398(11)
O35 H35 0.873(10)
O36 H36A 0.8799
O36 H36B 0.8804
O38 C77 1.429(8)
O38 H38 0.872(9)
O37 H37A 0.8829
O37 H37B 0.8821
O39 H39A 0.8816
O39 H39B 0.8814
O41 C78 1.406(10)
O41 H41 0.875(10)
O42 C79 1.385(11)
O42 H42 0.879(10)
O40 H40A 0.8802
O40 H40B 0.8801
O33 C73 1.441(8)
O33 H33 0.873(10)
O44 C81 1.428(9)
O44 H44 0.8400
O46 C83 1.415(10)
O46 H46A 0.8400
O43 C80 1.399(10)
O43 H43A 0.8400
O47 C84 1.405(11)
O47 H47 0.8400
C49 C50 1.395(8)
C49 C54 1.399(8)
C54 C53 1.386(8)
C54 C58 1.533(8)
C53 C52 1.375(10)
C53 H53 0.9500
C52 C51 1.377(11)
C52 H52 0.9500
C51 C50 1.400(9)
C51 H51 0.9500
C50 C55 1.520(9)
C58 C60 1.522(9)
C58 C59 1.535(8)
C58 H58 1.0000
C59 H59A 0.9800
C59 H59B 0.9800
C59 H59C 0.9800
C60 H60A 0.9800
C60 H60B 0.9800
C60 H60C 0.9800
C55 C56 1.522(11)
C55 C57 1.528(10)
C55 H55 1.0000
C56 H56A 0.9800
C56 H56B 0.9800
C56 H56C 0.9800
C57 H57A 0.9800
C57 H57B 0.9800
C57 H57C 0.9800
C37 C38 1.394(8)
C37 C42 1.397(8)
C42 C41 1.393(8)
C42 C46 1.512(9)
C41 C40 1.376(10)
C41 H41A 0.9500
C40 C39 1.367(10)
C40 H40 0.9500
C39 C38 1.412(9)
C39 H39 0.9500
C38 C43 1.511(9)
C46 C48 1.529(10)
C46 C47 1.538(10)
C46 H46 1.0000
C48 H48A 0.9800
C48 H48B 0.9800
C48 H48C 0.9800
C47 H47A 0.9800
C47 H47B 0.9800
C47 H47C 0.9800
C43 C45 1.532(11)
C43 C44 1.536(10)
C43 H43 1.0000
C44 H44A 0.9800
C44 H44B 0.9800
C44 H44C 0.9800
C45 H45A 0.9800
C45 H45B 0.9800
C45 H45C 0.9800
C61 C66 1.387(9)
C61 C62 1.396(9)
C62 C63 1.395(9)
C62 C67 1.520(10)
C63 C64 1.376(10)
C63 H63 0.9500
C64 C65 1.398(10)
C64 H64 0.9500
C65 C66 1.401(9)
C65 H65 0.9500
C66 C70 1.524(9)
C67 C68 1.520(10)
C67 C69 1.542(10)
C67 H67 1.0000
C69 H69A 0.9800
C69 H69B 0.9800
C69 H69C 0.9800
C68 H68A 0.9800
C68 H68B 0.9800
C68 H68C 0.9800
C70 C71 1.516(9)
C70 C72 1.539(9)
C70 H70 1.0000
C72 H72A 0.9800
C72 H72B 0.9800
C72 H72C 0.9800
C71 H71A 0.9800
C71 H71B 0.9800
C71 H71C 0.9800
C13 C18 1.380(11)
C13 C14 1.413(12)
C14 C15 1.368(12)
C14 C19 1.519(14)
C15 C16 1.352(16)
C15 H15 0.9500
C16 C17 1.366(17)
C16 H16 0.9500
C17 C18 1.424(14)
C17 H17 0.9500
C19 C20 1.516(15)
C19 C21 1.524(16)
C19 H19 1.0000
C21 H21A 0.9800
C21 H21B 0.9800
C21 H21C 0.9800
C20 H20A 0.9800
C20 H20B 0.9800
C20 H20C 0.9800
C25 C26 1.398(9)
C25 C30 1.400(8)
C26 C27 1.393(9)
C26 C31 1.520(9)
C27 C28 1.390(10)
C27 H27 0.9500
C28 C29 1.362(11)
C28 H28 0.9500
C29 C30 1.404(10)
C29 H29 0.9500
C30 C34 1.521(10)
C31 C33 1.507(10)
C31 C32 1.525(11)
C31 H31 1.0000
C32 H32A 0.9800
C32 H32B 0.9800
C32 H32C 0.9800
C33 H33A 0.9800
C33 H33B 0.9800
C33 H33C 0.9800
C34 C35 1.514(11)
C34 C36 1.523(9)
C34 H34A 1.0000
C35 H35A 0.9800
C35 H35B 0.9800
C35 H35C 0.9800
C36 H36C 0.9800
C36 H36D 0.9800
C36 H36E 0.9800
C1 C2 1.386(10)
C1 C6 1.388(9)
C6 C5 1.402(10)
C6 C10 1.513(11)
C5 C4 1.352(12)
C5 H5 0.9500
C4 C3 1.382(11)
C4 H4 0.9500
C3 C2 1.396(9)
C3 H3 0.9500
C2 C7 1.515(10)
C7 C8 1.520(10)
C7 C9 1.522(10)
C7 H7 1.0000
C8 H8A 0.9800
C8 H8B 0.9800
C8 H8C 0.9800
C9 H9A 0.9800
C9 H9B 0.9800
C9 H9C 0.9800
C10 C12A 1.38(3)
C10 C11B 1.475(12)
C10 C11A 1.585(18)
C10 C12B 1.609(13)
C11B H11A 0.9800
C11B H11B 0.9800
C11B H11C 0.9800
C12B H12A 0.9800
C12B H12B 0.9800
C12B H12C 0.9800
C74 H74A 0.9800
C74 H74B 0.9800
C74 H74C 0.9800
C73 H73A 0.9800
C73 H73B 0.9800
C73 H73C 0.9800
C75 H75A 0.9800
C75 H75B 0.9800
C75 H75C 0.9800
C77 H77A 0.9800
C77 H77B 0.9800
C77 H77C 0.9800
C78 H78A 0.9800
C78 H78B 0.9800
C78 H78C 0.9800
C79 H79A 0.9800
C79 H79B 0.9800
C79 H79C 0.9800
C81 H81A 0.9800
C81 H81B 0.9800
C81 H81C 0.9800
C84 H84A 0.9800
C84 H84B 0.9800
C84 H84C 0.9800
C83 H83A 0.9800
C83 H83B 0.9800
C83 H83C 0.9800
C80 H80A 0.9800
C80 H80B 0.9800
C80 H80C 0.9800
C11A H11D 0.9800
C11A H11E 0.9800
C11A H11F 0.9800
C12A H12D 0.9800
C12A H12E 0.9800
C12A H12F 0.9800
C76 H76A 0.9800
C76 H76B 0.9800
C76 H76C 0.9800
O45 C82B 1.18(4)
O45 C82A 1.276(19)
C18 C22 1.473(15)
C24 C22 1.530(14)
C24 H24A 0.9800
C24 H24B 0.9800
C24 H24C 0.9800
C23 C22 1.533(16)
C23 H23A 0.9800
C23 H23B 0.9800
C23 H23C 0.9800
C22 H22 1.0000

loop_
_geom_hbond_atom_site_label_D
_geom_hbond_atom_site_label_H
_geom_hbond_atom_site_label_A
_geom_hbond_distance_DH
_geom_hbond_distance_HA
_geom_hbond_distance_DA
_geom_hbond_angle_DHA
_geom_hbond_site_symmetry_A
O36 H36B O47 0.88 2.48 3.157(9) 134.5 .
O37 H37B O30 0.88 2.03 2.813(6) 147.7 1_545
O37 H37B O31 0.88 2.49 3.296(7) 151.4 1_545
O37 H37B N1 0.88 2.60 3.474(8) 171.4 1_545
O39 H39B O31 0.88 2.07 2.795(7) 139.3 1_545
O40 H40A O26 0.88 2.57 3.071(6) 116.7 1_565
O40 H40B O46 0.88 1.75 2.622(7) 172.4 .
O44 H44 O21 0.84 2.14 2.962(7) 165.0 .
O46 H46A O10 0.84 1.89 2.707(6) 164.7 .
O43 H43A O45 0.84 1.90 2.658(12) 150.2 .
O47 H47 O3 0.84 1.83 2.666(7) 177.5 .
C77 H77A O37 0.98 2.49 3.082(10) 118.5 .
C78 H78C O30 0.98 2.71 3.234(13) 114.2 .
C79 H79C N1 0.98 2.59 3.282(14) 127.5 .
O32 H32 O5 0.876(10) 2.29(8) 2.928(6) 130(8) .
O34 H34 O43 0.875(10) 1.791(12) 2.659(7) 172(5) .
O41 H41 O47 0.875(10) 1.90(6) 2.693(8) 151(11) .
O42 H42 O4 0.879(10) 2.044(19) 2.513(7) 112.2(15) .
O33 H33 O44 0.873(10) 1.855(12) 2.717(7) 169(3) 1_455

loop_
_geom_torsion_atom_site_label_1
_geom_torsion_atom_site_label_2
_geom_torsion_atom_site_label_3
_geom_torsion_atom_site_label_4
_geom_torsion
O18 P5 O17 C49 -5.7(5)
O19 P5 O17 C49 -127.7(4)
O20 P5 O17 C49 114.1(5)
O18 P5 O19 Sm3 76.4(4)
O20 P5 O19 Sm3 -51.4(4)
O17 P5 O19 Sm3 -165.3(3)
O18 P5 O20 Sm2 -74.8(3)
O19 P5 O20 Sm2 53.9(4)
O17 P5 O20 Sm2 168.0(3)
O19 P5 O18 Sm4 -70.7(14)
O20 P5 O18 Sm4 56.9(14)
O17 P5 O18 Sm4 172.5(13)
O14 P4 O13 C37 139.4(4)
O16 P4 O13 C37 17.5(5)
O15 P4 O13 C37 -102.5(4)
O14 P4 O16 Sm4 68.2(11)
O15 P4 O16 Sm4 -60.4(11)
O13 P4 O16 Sm4 -175.7(10)
O16 P4 O14 Sm3 -75.5(4)
O15 P4 O14 Sm3 53.4(4)
O13 P4 O14 Sm3 167.0(3)
O14 P4 O15 Sm1 -48.6(4)
O16 P4 O15 Sm1 81.2(3)
O13 P4 O15 Sm1 -162.2(3)
O24 P6 O21 C61 -7.4(5)
O22 P6 O21 C61 -128.3(4)
O23 P6 O21 C61 113.0(4)
O22 P6 O24 Sm4 -56.2(8)
O23 P6 O24 Sm4 74.2(7)
O21 P6 O24 Sm4 -171.1(7)
O24 P6 O22 Sm2 84.6(3)
O23 P6 O22 Sm2 -46.3(4)
O21 P6 O22 Sm2 -159.6(3)
O24 P6 O23 Sm1 -79.1(3)
O22 P6 O23 Sm1 52.0(4)
O21 P6 O23 Sm1 165.3(3)
O8 P2 O5 C13 77.5(5)
O7 P2 O5 C13 -46.8(5)
O6 P2 O5 C13 -160.5(5)
Sm2 P2 O5 C13 -103.2(5)
O7 P2 O8 Sm5 -77.1(6)
O6 P2 O8 Sm5 46.8(6)
O5 P2 O8 Sm5 160.6(5)
Sm2 P2 O8 Sm5 -18.6(7)
O8 P2 O7 Sm2 124.6(2)
O6 P2 O7 Sm2 -3.8(2)
O5 P2 O7 Sm2 -114.7(2)
O8 P2 O6 Sm3 73.5(7)
O7 P2 O6 Sm3 -159.1(6)
O5 P2 O6 Sm3 -43.0(7)
Sm2 P2 O6 Sm3 -162.7(7)
O8 P2 O6 Sm2 -123.8(2)
O7 P2 O6 Sm2 3.6(2)
O5 P2 O6 Sm2 119.73(19)
O12 P3 O9 C25 111.8(4)
O10 P3 O9 C25 -13.8(5)
O11 P3 O9 C25 -127.1(4)
Sm3 P3 O9 C25 -69.5(4)
O12 P3 O11 Sm1 35.8(6)
O10 P3 O11 Sm1 164.3(5)
O9 P3 O11 Sm1 -80.1(5)
Sm3 P3 O11 Sm1 155.3(6)
O12 P3 O11 Sm3 -119.5(2)
O10 P3 O11 Sm3 9.0(2)
O9 P3 O11 Sm3 124.59(19)
O12 P3 O10 Sm3 117.7(2)
O11 P3 O10 Sm3 -9.4(2)
O9 P3 O10 Sm3 -122.78(19)
O10 P3 O12 Sm5 -51.8(8)
O11 P3 O12 Sm5 71.1(8)
O9 P3 O12 Sm5 -173.0(7)
Sm3 P3 O12 Sm5 8.3(9)
O4 P1 O1 C1 -0.9(6)
O2 P1 O1 C1 123.1(5)
O3 P1 O1 C1 -124.8(5)
Sm1 P1 O1 C1 -177.5(4)
O2 P1 O4 Sm5 61.7(5)
O3 P1 O4 Sm5 -61.7(5)
O1 P1 O4 Sm5 -179.8(4)
Sm1 P1 O4 Sm5 -4.0(6)
O4 P1 O2 Sm2 35.8(8)
O3 P1 O2 Sm2 164.1(6)
O1 P1 O2 Sm2 -83.7(7)
Sm1 P1 O2 Sm2 163.5(8)
O4 P1 O2 Sm1 -127.8(2)
O3 P1 O2 Sm1 0.5(2)
O1 P1 O2 Sm1 112.79(19)
O4 P1 O3 Sm1 127.7(2)
O2 P1 O3 Sm1 -0.6(3)
O1 P1 O3 Sm1 -113.0(2)
Sm5 O29 N1 O31 -175.6(7)
Sm5 O29 N1 O30 7.0(7)
Sm5 O30 N1 O31 175.7(7)
Sm5 O30 N1 O29 -6.7(7)
Sm4 O26 N2 O28 175.3(6)
Sm4 O26 N2 O27 -4.5(6)
Sm4 O27 N2 O28 -174.9(6)
Sm4 O27 N2 O26 5.0(6)
P5 O17 C49 C50 -98.9(6)
P5 O17 C49 C54 86.8(6)
O17 C49 C54 C53 175.9(5)
C50 C49 C54 C53 1.8(9)
O17 C49 C54 C58 -2.0(8)
C50 C49 C54 C58 -176.1(6)
C49 C54 C53 C52 -0.8(10)
C58 C54 C53 C52 177.1(7)
C54 C53 C52 C51 -0.6(12)
C53 C52 C51 C50 1.1(13)
O17 C49 C50 C51 -175.5(6)
C54 C49 C50 C51 -1.4(9)
O17 C49 C50 C55 -1.1(9)
C54 C49 C50 C55 173.0(6)
C52 C51 C50 C49 -0.1(11)
C52 C51 C50 C55 -174.6(7)
C53 C54 C58 C60 14.2(8)
C49 C54 C58 C60 -168.0(6)
C53 C54 C58 C59 -109.8(7)
C49 C54 C58 C59 68.1(7)
C49 C50 C55 C56 138.6(7)
C51 C50 C55 C56 -47.2(10)
C49 C50 C55 C57 -97.8(7)
C51 C50 C55 C57 76.4(9)
P4 O13 C37 C38 89.3(6)
P4 O13 C37 C42 -95.3(6)
C38 C37 C42 C41 -3.2(9)
O13 C37 C42 C41 -178.3(5)
C38 C37 C42 C46 172.1(6)
O13 C37 C42 C46 -3.1(8)
C37 C42 C41 C40 1.1(9)
C46 C42 C41 C40 -174.1(6)
C42 C41 C40 C39 0.6(10)
C41 C40 C39 C38 -0.4(11)
C42 C37 C38 C39 3.3(9)
O13 C37 C38 C39 178.4(5)
C42 C37 C38 C43 -173.1(6)
O13 C37 C38 C43 2.0(8)
C40 C39 C38 C37 -1.5(9)
C40 C39 C38 C43 175.0(6)
C41 C42 C46 C48 -26.0(9)
C37 C42 C46 C48 159.0(6)
C41 C42 C46 C47 95.3(7)
C37 C42 C46 C47 -79.7(7)
C37 C38 C43 C45 73.2(8)
C39 C38 C43 C45 -103.1(7)
C37 C38 C43 C44 -164.5(6)
C39 C38 C43 C44 19.2(9)
P6 O21 C61 C66 94.8(6)
P6 O21 C61 C62 -88.8(6)
C66 C61 C62 C63 -0.8(9)
O21 C61 C62 C63 -176.9(5)
C66 C61 C62 C67 179.4(6)
O21 C61 C62 C67 3.3(9)
C61 C62 C63 C64 1.8(9)
C67 C62 C63 C64 -178.4(6)
C62 C63 C64 C65 -1.8(10)
C63 C64 C65 C66 0.9(10)
O21 C61 C66 C65 176.0(5)
C62 C61 C66 C65 -0.1(9)
O21 C61 C66 C70 -2.6(8)
C62 C61 C66 C70 -178.7(6)
C64 C65 C66 C61 0.1(9)
C64 C65 C66 C70 178.7(6)
C63 C62 C67 C68 53.8(9)
C61 C62 C67 C68 -126.4(7)
C63 C62 C67 C69 -72.4(8)
C61 C62 C67 C69 107.4(7)
C61 C66 C70 C71 73.0(7)
C65 C66 C70 C71 -105.5(7)
C61 C66 C70 C72 -161.7(6)
C65 C66 C70 C72 19.7(9)
P2 O5 C13 C18 -93.3(8)
P2 O5 C13 C14 89.2(7)
C18 C13 C14 C15 6.2(14)
O5 C13 C14 C15 -176.4(9)
C18 C13 C14 C19 -169.2(9)
O5 C13 C14 C19 8.2(12)
C13 C14 C15 C16 -3.4(18)
C19 C14 C15 C16 172.1(12)
C14 C15 C16 C17 0(2)
C15 C16 C17 C18 1(2)
C15 C14 C19 C20 33.6(15)
C13 C14 C19 C20 -151.2(9)
C15 C14 C19 C21 -90.8(13)
C13 C14 C19 C21 84.5(11)
P3 O9 C25 C26 93.7(6)
P3 O9 C25 C30 -89.8(6)
C30 C25 C26 C27 4.5(9)
O9 C25 C26 C27 -179.3(5)
C30 C25 C26 C31 -170.3(6)
O9 C25 C26 C31 6.0(8)
C25 C26 C27 C28 -1.6(9)
C31 C26 C27 C28 173.0(6)
C26 C27 C28 C29 -1.0(11)
C27 C28 C29 C30 1.1(11)
C26 C25 C30 C29 -4.3(9)
O9 C25 C30 C29 179.3(5)
C26 C25 C30 C34 171.7(6)
O9 C25 C30 C34 -4.6(9)
C28 C29 C30 C25 1.5(10)
C28 C29 C30 C34 -174.5(7)
C27 C26 C31 C33 32.3(9)
C25 C26 C31 C33 -153.3(7)
C27 C26 C31 C32 -92.7(8)
C25 C26 C31 C32 81.8(8)
C25 C30 C34 C35 -75.1(8)
C29 C30 C34 C35 100.7(8)
C25 C30 C34 C36 161.8(6)
C29 C30 C34 C36 -22.4(9)
P1 O1 C1 C2 -104.1(6)
P1 O1 C1 C6 78.9(7)
C2 C1 C6 C5 -0.8(10)
O1 C1 C6 C5 175.9(6)
C2 C1 C6 C10 -175.5(6)
O1 C1 C6 C10 1.2(9)
C1 C6 C5 C4 0.8(11)
C10 C6 C5 C4 175.5(7)
C6 C5 C4 C3 -0.7(12)
C5 C4 C3 C2 0.5(12)
C6 C1 C2 C3 0.6(10)
O1 C1 C2 C3 -176.1(5)
C6 C1 C2 C7 178.4(6)
O1 C1 C2 C7 1.7(9)
C4 C3 C2 C1 -0.4(10)
C4 C3 C2 C7 -178.2(7)
C1 C2 C7 C8 169.8(7)
C3 C2 C7 C8 -12.5(10)
C1 C2 C7 C9 -66.6(9)
C3 C2 C7 C9 111.0(8)
C1 C6 C10 C12A 120.5(18)
C5 C6 C10 C12A -53.8(19)
C1 C6 C10 C11B -173.0(8)
C5 C6 C10 C11B 12.7(12)
C1 C6 C10 C11A -129.2(16)
C5 C6 C10 C11A 56.5(17)
C1 C6 C10 C12B 66.9(9)
C5 C6 C10 C12B -107.4(8)
C14 C13 C18 C17 -5.1(13)
O5 C13 C18 C17 177.7(8)
C14 C13 C18 C22 169.7(9)
O5 C13 C18 C22 -7.6(12)
C16 C17 C18 C13 1.3(16)
C16 C17 C18 C22 -173.3(12)
C13 C18 C22 C24 157.1(8)
C17 C18 C22 C24 -28.7(14)
C13 C18 C22 C23 -78.4(11)
C17 C18 C22 C23 95.8(12)
